data_1549085
loop_
_publ_author_name
'Kaese, Thomas'
'Trageser, Timo'
'Budy, Hendrik'
'Bolte, Michael'
'Lerner, Hans-Wolfram'
'Wagner, Matthias'

_publ_section_title
;
 A redox-active diborane platform performs C(sp<sup>3</sup>)-H activation
 and nucleophilic substitution reactions.
;
_journal_issue 15
_journal_name_full 'Chemical science'
_journal_page_first 3881
_journal_page_last 3891
_journal_paper_doi 10.1039/c8sc00743h
_journal_volume 9
_journal_year 2018
_chemical_formula_moiety 'C53 H75 B2 Li O3'
_chemical_formula_sum 'C53 H75 B2 Li O3'
_chemical_formula_weight 788.69
_space_group_crystal_system monoclinic
_space_group_IT_number 4
_space_group_name_Hall 'P 2yb'
_space_group_name_H-M_alt 'P 1 21 1'
_symmetry_space_group_name_Hall 'P 2yb'
_symmetry_space_group_name_H-M 'P 1 21 1'
_atom_sites_solution_hydrogens mixed
_audit_creation_method SHELXL-2016/6
_audit_update_record
;
2018-01-26 deposited with the CCDC.
2018-03-19 downloaded from the CCDC.
;
_cell_angle_alpha 90
_cell_angle_beta 109.105(5)
_cell_angle_gamma 90
_cell_formula_units_Z 4
_cell_length_a 14.7750(10)
_cell_length_b 19.9973(10)
_cell_length_c 17.9098(12)
_cell_measurement_reflns_used 20496
_cell_measurement_temperature 173(2)
_cell_measurement_theta_max 25.65
_cell_measurement_theta_min 2.37
_cell_volume 5000.2(6)
_computing_cell_refinement 'X-Area (Stoe & Cie, 2001)'
_computing_data_collection 'X-Area (Stoe & Cie, 2001)'
_computing_data_reduction 'X-Area (Stoe & Cie, 2001)'
_computing_molecular_graphics 'XP in SHELXTL-Plus (Sheldrick, 2008)'
_computing_structure_refinement 'SHELXL-2016/6 (Sheldrick, 2016)'
_diffrn_ambient_temperature 173(2)
_diffrn_measured_fraction_theta_full 0.999
_diffrn_measured_fraction_theta_max 0.992
_diffrn_measurement_device_type 'STOE IPDS II two-circle-diffractometer'
_diffrn_measurement_method \w
_diffrn_radiation_type MoK\a
_diffrn_radiation_wavelength 0.71073
_diffrn_reflns_av_R_equivalents 0.0674
_diffrn_reflns_av_unetI/netI 0.1254
_diffrn_reflns_Laue_measured_fraction_full 0.999
_diffrn_reflns_Laue_measured_fraction_max 0.992
_diffrn_reflns_limit_h_max 17
_diffrn_reflns_limit_h_min -17
_diffrn_reflns_limit_k_max 24
_diffrn_reflns_limit_k_min -24
_diffrn_reflns_limit_l_max 21
_diffrn_reflns_limit_l_min -21
_diffrn_reflns_number 44665
_diffrn_reflns_point_group_measured_fraction_full 0.999
_diffrn_reflns_point_group_measured_fraction_max 0.990
_diffrn_reflns_theta_full 25.000
_diffrn_reflns_theta_max 25.645
_diffrn_reflns_theta_min 2.366
_diffrn_source 'Genix 3D I\mS microfocus X-ray source'
_exptl_absorpt_coefficient_mu 0.062
_exptl_absorpt_correction_T_max 1.000
_exptl_absorpt_correction_T_min 0.755
_exptl_absorpt_correction_type multi-scan
_exptl_absorpt_process_details 'X-Area (Stoe & Cie, 2001)'
_exptl_crystal_colour colourless
_exptl_crystal_density_diffrn 1.048
_exptl_crystal_description block
_exptl_crystal_F_000 1720
_exptl_crystal_size_max 0.240
_exptl_crystal_size_mid 0.220
_exptl_crystal_size_min 0.170
_refine_diff_density_max 0.421
_refine_diff_density_min -0.211
_refine_diff_density_rms 0.036
_refine_ls_abs_structure_details
; 
 Flack x determined using 2800 quotients [(I+)-(I-)]/[(I+)+(I-)] 
 (Parsons, Flack and Wagner, Acta Cryst. B69 (2013) 249-259). 
;
_refine_ls_abs_structure_Flack 1.5(10)
_refine_ls_extinction_method none
_refine_ls_goodness_of_fit_ref 0.910
_refine_ls_hydrogen_treatment mixed
_refine_ls_matrix_type full
_refine_ls_number_parameters 1209
_refine_ls_number_reflns 18711
_refine_ls_number_restraints 484
_refine_ls_restrained_S_all 0.919
_refine_ls_R_factor_all 0.1458
_refine_ls_R_factor_gt 0.0712
_refine_ls_shift/su_max 0.000
_refine_ls_shift/su_mean 0.000
_refine_ls_structure_factor_coef Fsqd
_refine_ls_weighting_details 'w=1/[\s^2^(Fo^2^)+(0.0644P)^2^] where P=(Fo^2^+2Fc^2^)/3'
_refine_ls_weighting_scheme calc
_refine_ls_wR_factor_gt 0.1404
_refine_ls_wR_factor_ref 0.1670
_reflns_Friedel_coverage 0.936
_reflns_Friedel_fraction_full 1.000
_reflns_Friedel_fraction_max 0.987
_reflns_number_gt 9295
_reflns_number_total 18711
_reflns_threshold_expression 'I > 2\s(I)'
_cod_data_source_file c8sc00743h2.cif
_cod_data_source_block wa2506
_cod_depositor_comments 'Adding full bibliography for 1549081--1549089.cif.'
_cod_database_code 1549085
_shelx_shelxl_version_number 2016/6
_shelx_space_group_comment
; 
The symmetry employed for this shelxl refinement is uniquely defined 
by the following loop, which should always be used as a source of 
symmetry information in preference to the above space-group names. 
They are only intended as comments. 
;
_shelx_estimated_absorpt_t_min 0.985
_shelx_estimated_absorpt_t_max 0.990

loop_
_space_group_symop_operation_xyz
'x, y, z'
'-x, y+1/2, -z'

loop_
_atom_site_label
_atom_site_type_symbol
_atom_site_fract_x
_atom_site_fract_y
_atom_site_fract_z
_atom_site_U_iso_or_equiv
_atom_site_adp_type
_atom_site_occupancy
_atom_site_site_symmetry_order
_atom_site_calc_flag
_atom_site_refinement_flags_posn
_atom_site_refinement_flags_adp
_atom_site_refinement_flags_occupancy
_atom_site_disorder_assembly
_atom_site_disorder_group
Li1 Li 0.5329(10) 0.3966(6) -0.0617(7) 0.066(2) Uani 1 1 d . . . . .
B1 B 0.5018(5) 0.4805(3) 0.1259(4) 0.0409(16) Uani 1 1 d . . . . .
H1 H 0.514(4) 0.418(3) 0.157(3) 0.048(15) Uiso 1 1 d . . . . .
B2 B 0.5155(5) 0.3890(3) 0.0906(4) 0.0386(16) Uani 1 1 d . . . . .
C1 C 0.5055(5) 0.4568(3) 0.0411(3) 0.0422(14) Uani 1 1 d . . . . .
H1C H 0.442(4) 0.467(2) -0.003(3) 0.025(12) Uiso 1 1 d . . . . .
H2C H 0.563(4) 0.471(3) 0.029(3) 0.039(15) Uiso 1 1 d . . . . .
C11 C 0.5830(4) 0.5199(3) 0.1922(3) 0.0401(14) Uani 1 1 d . . . . .
C12 C 0.5403(4) 0.5528(3) 0.2418(3) 0.0437(15) Uani 1 1 d . . . . .
C13 C 0.5958(5) 0.5904(3) 0.3055(4) 0.0573(18) Uani 1 1 d . . . . .
H13 H 0.567533 0.609698 0.340995 0.069 Uiso 1 1 calc R U . . .
C14 C 0.6917(5) 0.5997(3) 0.3171(5) 0.070(2) Uani 1 1 d . . . . .
H14 H 0.728826 0.625444 0.361082 0.084 Uiso 1 1 calc R U . . .
C15 C 0.7356(5) 0.5727(3) 0.2668(5) 0.069(2) Uani 1 1 d . . . . .
C16 C 0.6802(5) 0.5315(3) 0.2058(4) 0.0515(16) Uani 1 1 d . . . . .
H16 H 0.710006 0.510638 0.172220 0.062 Uiso 1 1 calc R U . . .
C17 C 0.8429(6) 0.5887(4) 0.2799(7) 0.096(3) Uani 1 1 d . . . . .
C18 C 0.9040(8) 0.5455(9) 0.3424(13) 0.243(10) Uani 1 1 d . . . . .
H18A H 0.886511 0.498635 0.329284 0.365 Uiso 1 1 calc R U . . .
H18B H 0.971199 0.552347 0.346722 0.365 Uiso 1 1 calc R U . . .
H18C H 0.895051 0.556652 0.392777 0.365 Uiso 1 1 calc R U . . .
C19 C 0.8593(10) 0.6604(6) 0.2900(13) 0.239(11) Uani 1 1 d . . . . .
H19A H 0.814623 0.684037 0.245003 0.359 Uiso 1 1 calc R U . . .
H19B H 0.849082 0.674858 0.338910 0.359 Uiso 1 1 calc R U . . .
H19C H 0.925230 0.670553 0.292856 0.359 Uiso 1 1 calc R U . . .
C20 C 0.8680(9) 0.5731(8) 0.2024(9) 0.184(7) Uani 1 1 d . . . . .
H20A H 0.859026 0.525233 0.190386 0.275 Uiso 1 1 calc R U . . .
H20B H 0.825661 0.598942 0.158257 0.275 Uiso 1 1 calc R U . . .
H20C H 0.934735 0.585320 0.210589 0.275 Uiso 1 1 calc R U . . .
C21 C 0.4069(4) 0.5088(3) 0.1393(3) 0.0406(14) Uani 1 1 d . . . . .
C22 C 0.4342(4) 0.5469(3) 0.2095(3) 0.0431(14) Uani 1 1 d . . . . .
C23 C 0.3656(5) 0.5791(3) 0.2340(4) 0.0552(17) Uani 1 1 d . . . . .
H23 H 0.384019 0.602059 0.283140 0.066 Uiso 1 1 calc R U . . .
C24 C 0.2696(5) 0.5778(4) 0.1864(5) 0.067(2) Uani 1 1 d . . . . .
H24 H 0.223008 0.599481 0.203960 0.080 Uiso 1 1 calc R U . . .
C25 C 0.2409(5) 0.5454(4) 0.1142(5) 0.067(2) Uani 1 1 d . . . . .
C26 C 0.3103(5) 0.5106(3) 0.0921(4) 0.0543(17) Uani 1 1 d . . . . .
H26 H 0.291128 0.487334 0.043164 0.065 Uiso 1 1 calc R U . . .
C27 C 0.1367(6) 0.5540(5) 0.0575(6) 0.098(3) Uani 1 1 d . . . . .
C28 C 0.0697(8) 0.5360(10) 0.1006(9) 0.230(9) Uani 1 1 d . . . . .
H28A H 0.085950 0.561549 0.149941 0.345 Uiso 1 1 calc R U . . .
H28B H 0.003928 0.546431 0.067700 0.345 Uiso 1 1 calc R U . . .
H28C H 0.074963 0.488038 0.112710 0.345 Uiso 1 1 calc R U . . .
C29 C 0.1181(8) 0.5172(8) -0.0201(9) 0.199(8) Uani 1 1 d . . . . .
H29A H 0.164736 0.531507 -0.045121 0.298 Uiso 1 1 calc R U . . .
H29B H 0.124226 0.468925 -0.010184 0.298 Uiso 1 1 calc R U . . .
H29C H 0.053191 0.527318 -0.055194 0.298 Uiso 1 1 calc R U . . .
C30 C 0.1246(8) 0.6290(7) 0.0312(9) 0.171(6) Uani 1 1 d . . . . .
H30A H 0.169494 0.639571 0.002941 0.256 Uiso 1 1 calc R U . . .
H30B H 0.058878 0.636605 -0.003732 0.256 Uiso 1 1 calc R U . . .
H30C H 0.137916 0.657671 0.077901 0.256 Uiso 1 1 calc R U . . .
C31 C 0.6118(4) 0.3447(3) 0.1197(3) 0.0378(14) Uani 1 1 d . . . . .
C32 C 0.5859(4) 0.2775(3) 0.1239(3) 0.0368(13) Uani 1 1 d . . . . .
C33 C 0.6557(5) 0.2286(3) 0.1459(4) 0.0490(16) Uani 1 1 d . . . . .
H33 H 0.638252 0.183616 0.151446 0.059 Uiso 1 1 calc R U . . .
C34 C 0.7502(5) 0.2445(3) 0.1597(4) 0.0523(17) Uani 1 1 d . . . . .
H34 H 0.796663 0.209812 0.173328 0.063 Uiso 1 1 calc R U . . .
C35 C 0.7798(4) 0.3092(3) 0.1545(3) 0.0472(15) Uani 1 1 d . . . . .
C36 C 0.7089(4) 0.3595(3) 0.1352(3) 0.0385(13) Uani 1 1 d . . . . .
H36 H 0.727504 0.404697 0.132759 0.046 Uiso 1 1 calc R U . . .
C37 C 0.8846(5) 0.3268(4) 0.1691(4) 0.0610(18) Uani 1 1 d . . . . .
C38 C 0.9503(14) 0.2649(11) 0.186(2) 0.081(7) Uani 0.53(4) 1 d . U P A 1
H38A H 0.943486 0.240676 0.231784 0.122 Uiso 0.53(4) 1 calc R U P A 1
H38B H 0.932266 0.235471 0.140018 0.122 Uiso 0.53(4) 1 calc R U P A 1
H38C H 1.017044 0.279088 0.198196 0.122 Uiso 0.53(4) 1 calc R U P A 1
C39 C 0.891(2) 0.366(2) 0.100(2) 0.102(11) Uani 0.53(4) 1 d . U P A 1
H39A H 0.958475 0.377775 0.109059 0.153 Uiso 0.53(4) 1 calc R U P A 1
H39B H 0.866752 0.339335 0.052201 0.153 Uiso 0.53(4) 1 calc R U P A 1
H39C H 0.853409 0.407110 0.094962 0.153 Uiso 0.53(4) 1 calc R U P A 1
C40 C 0.9170(17) 0.3693(17) 0.2479(17) 0.099(8) Uani 0.53(4) 1 d . U P A 1
H40A H 0.911633 0.341963 0.291637 0.149 Uiso 0.53(4) 1 calc R U P A 1
H40B H 0.983626 0.383569 0.259340 0.149 Uiso 0.53(4) 1 calc R U P A 1
H40C H 0.875782 0.408758 0.241447 0.149 Uiso 0.53(4) 1 calc R U P A 1
C38' C 0.933(2) 0.2699(15) 0.135(3) 0.101(10) Uani 0.47(4) 1 d . U P A 2
H38D H 0.898493 0.264287 0.078754 0.151 Uiso 0.47(4) 1 calc R U P A 2
H38E H 0.999785 0.281850 0.143052 0.151 Uiso 0.47(4) 1 calc R U P A 2
H38F H 0.931006 0.227908 0.162979 0.151 Uiso 0.47(4) 1 calc R U P A 2
C39' C 0.902(3) 0.3893(19) 0.126(3) 0.092(11) Uani 0.47(4) 1 d . U P A 2
H39D H 0.863629 0.386345 0.070098 0.137 Uiso 0.47(4) 1 calc R U P A 2
H39E H 0.882123 0.429039 0.149281 0.137 Uiso 0.47(4) 1 calc R U P A 2
H39F H 0.969642 0.392610 0.131981 0.137 Uiso 0.47(4) 1 calc R U P A 2
C40' C 0.941(2) 0.331(2) 0.2523(17) 0.106(11) Uani 0.47(4) 1 d . U P A 2
H40D H 1.006960 0.342363 0.257834 0.158 Uiso 0.47(4) 1 calc R U P A 2
H40E H 0.913586 0.365598 0.277491 0.158 Uiso 0.47(4) 1 calc R U P A 2
H40F H 0.938924 0.287781 0.277640 0.158 Uiso 0.47(4) 1 calc R U P A 2
C41 C 0.4348(4) 0.3316(3) 0.0749(3) 0.0392(14) Uani 1 1 d . . . . .
C42 C 0.4816(4) 0.2699(3) 0.0971(3) 0.0416(14) Uani 1 1 d . . . . .
C43 C 0.4290(5) 0.2107(3) 0.0885(4) 0.0550(17) Uani 1 1 d . . . . .
H43 H 0.460707 0.169409 0.105652 0.066 Uiso 1 1 calc R U . . .
C44 C 0.3312(5) 0.2127(4) 0.0553(4) 0.0609(19) Uani 1 1 d . . . . .
H44 H 0.296309 0.171991 0.048513 0.073 Uiso 1 1 calc R U . . .
C45 C 0.2817(4) 0.2713(4) 0.0313(3) 0.0526(16) Uani 1 1 d . . . . .
C46 C 0.3360(4) 0.3317(3) 0.0426(3) 0.0461(15) Uani 1 1 d . . . . .
H46 H 0.303476 0.373007 0.027548 0.055 Uiso 1 1 calc R U . . .
C47 C 0.1725(5) 0.2736(5) -0.0083(4) 0.075(2) Uani 1 1 d . . . . .
C48 C 0.1290(9) 0.3153(10) 0.0428(10) 0.136(7) Uani 0.777(16) 1 d . U P B 1
H48A H 0.158861 0.359652 0.051550 0.205 Uiso 0.777(16) 1 calc R U P B 1
H48B H 0.059900 0.320065 0.015913 0.205 Uiso 0.777(16) 1 calc R U P B 1
H48C H 0.140167 0.293002 0.093766 0.205 Uiso 0.777(16) 1 calc R U P B 1
C49 C 0.1271(9) 0.2054(8) -0.0221(12) 0.138(7) Uani 0.777(16) 1 d . U P B 1
H49A H 0.155381 0.178977 -0.054876 0.207 Uiso 0.777(16) 1 calc R U P B 1
H49B H 0.138297 0.182898 0.028760 0.207 Uiso 0.777(16) 1 calc R U P B 1
H49C H 0.058029 0.209961 -0.049093 0.207 Uiso 0.777(16) 1 calc R U P B 1
C50 C 0.1496(8) 0.3117(8) -0.0887(7) 0.113(5) Uani 0.777(16) 1 d . U P B 1
H50A H 0.179359 0.356066 -0.079306 0.170 Uiso 0.777(16) 1 calc R U P B 1
H50B H 0.175104 0.286349 -0.124204 0.170 Uiso 0.777(16) 1 calc R U P B 1
H50C H 0.080116 0.316476 -0.112837 0.170 Uiso 0.777(16) 1 calc R U P B 1
C48' C 0.124(2) 0.236(2) 0.056(2) 0.083(13) Uani 0.223(16) 1 d . U P B 2
H48D H 0.149077 0.190284 0.067307 0.125 Uiso 0.223(16) 1 calc R U P B 2
H48E H 0.140522 0.261520 0.105165 0.125 Uiso 0.223(16) 1 calc R U P B 2
H48F H 0.053935 0.234062 0.031899 0.125 Uiso 0.223(16) 1 calc R U P B 2
C49' C 0.148(3) 0.222(3) -0.076(3) 0.098(15) Uani 0.223(16) 1 d . U P B 2
H49D H 0.186446 0.181765 -0.057534 0.147 Uiso 0.223(16) 1 calc R U P B 2
H49E H 0.079901 0.210964 -0.091137 0.147 Uiso 0.223(16) 1 calc R U P B 2
H49F H 0.162436 0.241177 -0.120880 0.147 Uiso 0.223(16) 1 calc R U P B 2
C50' C 0.127(3) 0.339(2) -0.017(3) 0.087(14) Uani 0.223(16) 1 d . U P B 2
H50D H 0.057884 0.333529 -0.043085 0.131 Uiso 0.223(16) 1 calc R U P B 2
H50E H 0.139417 0.359019 0.034919 0.131 Uiso 0.223(16) 1 calc R U P B 2
H50F H 0.153225 0.367301 -0.049574 0.131 Uiso 0.223(16) 1 calc R U P B 2
O51 O 0.4230(5) 0.4322(3) -0.1510(3) 0.1006(18) Uani 1 1 d . . . . .
C52 C 0.4240(12) 0.4936(8) -0.1885(10) 0.203(7) Uani 1 1 d . . . . .
H52A H 0.431280 0.486545 -0.240947 0.244 Uiso 1 1 calc R U . . .
H52B H 0.477594 0.521801 -0.156188 0.244 Uiso 1 1 calc R U . . .
C53 C 0.3340(12) 0.5244(8) -0.1965(12) 0.210(8) Uani 1 1 d . . . . .
H53A H 0.336891 0.549747 -0.148269 0.252 Uiso 1 1 calc R U . . .
H53B H 0.314391 0.555049 -0.242456 0.252 Uiso 1 1 calc R U . . .
C54 C 0.2703(13) 0.4694(9) -0.2080(15) 0.277(12) Uani 1 1 d . . . . .
H54A H 0.236736 0.462097 -0.265033 0.333 Uiso 1 1 calc R U . . .
H54B H 0.221772 0.477856 -0.181840 0.333 Uiso 1 1 calc R U . . .
C55 C 0.3274(9) 0.4112(6) -0.1735(9) 0.153(5) Uani 1 1 d . . . . .
H55A H 0.311475 0.395256 -0.126957 0.184 Uiso 1 1 calc R U . . .
H55B H 0.315757 0.374505 -0.212535 0.184 Uiso 1 1 calc R U . . .
O61 O 0.6408(4) 0.4408(3) -0.0790(3) 0.0900(18) Uani 1 1 d . . . . .
C62 C 0.6940(9) 0.5012(5) -0.0438(7) 0.134(4) Uani 1 1 d . . . . .
H62C H 0.718102 0.497744 0.014506 0.161 Uiso 0.60(4) 1 calc R U P C 1
H62D H 0.652560 0.541235 -0.058913 0.161 Uiso 0.60(4) 1 calc R U P C 1
H62E H 0.649325 0.535308 -0.036093 0.161 Uiso 0.40(4) 1 calc R U P C 2
H62F H 0.741185 0.490446 0.008383 0.161 Uiso 0.40(4) 1 calc R U P C 2
C63 C 0.776(2) 0.5058(14) -0.0760(15) 0.098(6) Uani 0.60(4) 1 d . U P C 1
H63A H 0.778746 0.551063 -0.097488 0.118 Uiso 0.60(4) 1 calc R U P C 1
H63B H 0.837468 0.497345 -0.033239 0.118 Uiso 0.60(4) 1 calc R U P C 1
C64 C 0.764(2) 0.4632(14) -0.1292(19) 0.105(7) Uani 0.60(4) 1 d . U P C 1
H64A H 0.824273 0.437850 -0.120230 0.126 Uiso 0.60(4) 1 calc R U P C 1
H64B H 0.748805 0.486186 -0.180819 0.126 Uiso 0.60(4) 1 calc R U P C 1
C65 C 0.6849(17) 0.4155(12) -0.1318(15) 0.081(5) Uani 0.60(4) 1 d . U P C 1
H65A H 0.638241 0.412869 -0.185921 0.098 Uiso 0.60(4) 1 calc R U P C 1
H65B H 0.710887 0.370184 -0.115418 0.098 Uiso 0.60(4) 1 calc R U P C 1
C63' C 0.741(3) 0.5261(19) -0.093(2) 0.090(7) Uani 0.40(4) 1 d . U P C 2
H63C H 0.810461 0.529921 -0.064923 0.108 Uiso 0.40(4) 1 calc R U P C 2
H63D H 0.715513 0.570709 -0.113690 0.108 Uiso 0.40(4) 1 calc R U P C 2
C64' C 0.721(3) 0.4771(14) -0.1578(17) 0.078(7) Uani 0.40(4) 1 d . U P C 2
H64C H 0.702287 0.501049 -0.208987 0.093 Uiso 0.40(4) 1 calc R U P C 2
H64D H 0.780717 0.451792 -0.152701 0.093 Uiso 0.40(4) 1 calc R U P C 2
C65' C 0.654(3) 0.4355(19) -0.157(2) 0.087(7) Uani 0.40(4) 1 d . U P C 2
H65C H 0.671742 0.389204 -0.165801 0.105 Uiso 0.40(4) 1 calc R U P C 2
H65D H 0.593245 0.446937 -0.199236 0.105 Uiso 0.40(4) 1 calc R U P C 2
O71 O 0.5348(4) 0.3018(2) -0.0794(3) 0.0650(12) Uani 1 1 d . . . . .
C72 C 0.4488(6) 0.2606(4) -0.1103(4) 0.0765(19) Uani 1 1 d . . . . .
H72C H 0.410470 0.263754 -0.074309 0.092 Uiso 0.63(2) 1 calc R U P D 1
H72D H 0.409369 0.278072 -0.162542 0.092 Uiso 0.63(2) 1 calc R U P D 1
H72E H 0.420693 0.261808 -0.168634 0.092 Uiso 0.37(2) 1 calc R U P D 2
H72F H 0.399478 0.270048 -0.085370 0.092 Uiso 0.37(2) 1 calc R U P D 2
C73 C 0.4715(13) 0.1916(6) -0.1184(11) 0.072(4) Uani 0.63(2) 1 d . U P D 1
H73A H 0.469647 0.181415 -0.172929 0.086 Uiso 0.63(2) 1 calc R U P D 1
H73B H 0.427185 0.161287 -0.103613 0.086 Uiso 0.63(2) 1 calc R U P D 1
C74 C 0.5708(15) 0.1866(8) -0.0614(12) 0.080(4) Uani 0.63(2) 1 d . U P D 1
H74A H 0.607495 0.151655 -0.078279 0.096 Uiso 0.63(2) 1 calc R U P D 1
H74B H 0.569677 0.175435 -0.007845 0.096 Uiso 0.63(2) 1 calc R U P D 1
C73' C 0.516(2) 0.1867(13) -0.074(2) 0.069(5) Uani 0.37(2) 1 d . U P D 2
H73C H 0.517198 0.177948 -0.019162 0.082 Uiso 0.37(2) 1 calc R U P D 2
H73D H 0.485164 0.148031 -0.107002 0.082 Uiso 0.37(2) 1 calc R U P D 2
C74' C 0.616(2) 0.1940(11) -0.0749(14) 0.068(5) Uani 0.37(2) 1 d . U P D 2
H74C H 0.663056 0.168976 -0.031918 0.082 Uiso 0.37(2) 1 calc R U P D 2
H74D H 0.622365 0.182296 -0.126613 0.082 Uiso 0.37(2) 1 calc R U P D 2
C75 C 0.6187(6) 0.2602(4) -0.0619(5) 0.0785(19) Uani 1 1 d . . . . .
H75C H 0.666158 0.271283 -0.009867 0.094 Uiso 0.63(2) 1 calc R U P D 1
H75D H 0.649383 0.263600 -0.103304 0.094 Uiso 0.63(2) 1 calc R U P D 1
H75E H 0.658865 0.279514 -0.091208 0.094 Uiso 0.37(2) 1 calc R U P D 2
H75F H 0.654591 0.266631 -0.005040 0.094 Uiso 0.37(2) 1 calc R U P D 2
Li1A Li 0.4973(8) 0.3745(6) 0.4568(6) 0.060(2) Uani 1 1 d . . . . .
B1A B 0.4978(5) 0.4231(3) 0.6010(4) 0.0365(15) Uani 1 1 d . . . . .
H1A H 0.520(4) 0.469(3) 0.660(3) 0.040(14) Uiso 1 1 d . . . . .
B2A B 0.5151(5) 0.5197(3) 0.6102(4) 0.0386(15) Uani 1 1 d . . . . .
C1A C 0.5012(4) 0.4747(3) 0.5333(3) 0.0381(13) Uani 1 1 d . . . . .
H1CA H 0.568(4) 0.472(3) 0.518(3) 0.055(16) Uiso 1 1 d . . . . .
H2CA H 0.438(4) 0.482(2) 0.491(3) 0.025(12) Uiso 1 1 d . . . . .
C11A C 0.4005(4) 0.3859(3) 0.6009(3) 0.0395(14) Uani 1 1 d . . . . .
C12A C 0.4270(4) 0.3281(3) 0.6476(3) 0.0389(14) Uani 1 1 d . . . . .
C13A C 0.3563(5) 0.2855(3) 0.6572(4) 0.0514(16) Uani 1 1 d . . . . .
H13A H 0.373472 0.247422 0.690548 0.062 Uiso 1 1 calc R U . . .
C14A C 0.2612(5) 0.2997(3) 0.6172(4) 0.0582(18) Uani 1 1 d . . . . .
H14A H 0.213601 0.270530 0.623658 0.070 Uiso 1 1 calc R U . . .
C15A C 0.2324(5) 0.3548(3) 0.5683(4) 0.0578(18) Uani 1 1 d . . . . .
C16A C 0.3042(4) 0.3981(3) 0.5619(4) 0.0469(15) Uani 1 1 d . . . . .
H16A H 0.286348 0.436894 0.529827 0.056 Uiso 1 1 calc R U . . .
C17A C 0.1259(5) 0.3658(4) 0.5228(6) 0.083(2) Uani 1 1 d . . . . .
C18A C 0.1067(5) 0.4199(4) 0.4616(5) 0.087(3) Uani 1 1 d . . . . .
H18D H 0.037503 0.424016 0.435076 0.131 Uiso 1 1 calc R U . . .
H18E H 0.132165 0.462384 0.487168 0.131 Uiso 1 1 calc R U . . .
H18F H 0.137926 0.408627 0.422682 0.131 Uiso 1 1 calc R U . . .
C19A C 0.0726(6) 0.3832(7) 0.5814(7) 0.145(5) Uani 1 1 d . . . . .
H19D H 0.084477 0.348239 0.621827 0.218 Uiso 1 1 calc R U . . .
H19E H 0.095852 0.426193 0.606737 0.218 Uiso 1 1 calc R U . . .
H19F H 0.003723 0.386256 0.552908 0.218 Uiso 1 1 calc R U . . .
C20A C 0.0864(8) 0.2998(5) 0.4776(10) 0.205(8) Uani 1 1 d . . . . .
H20D H 0.097393 0.262703 0.515363 0.308 Uiso 1 1 calc R U . . .
H20E H 0.017548 0.304437 0.449771 0.308 Uiso 1 1 calc R U . . .
H20F H 0.119421 0.290601 0.439340 0.308 Uiso 1 1 calc R U . . .
C21A C 0.5777(4) 0.3697(3) 0.6487(3) 0.0373(13) Uani 1 1 d . . . . .
C22A C 0.5307(4) 0.3186(3) 0.6751(3) 0.0383(14) Uani 1 1 d . . . . .
C23A C 0.5832(5) 0.2656(3) 0.7194(3) 0.0501(16) Uani 1 1 d . . . . .
H23A H 0.551848 0.231814 0.739072 0.060 Uiso 1 1 calc R U . . .
C24A C 0.6813(5) 0.2625(3) 0.7344(3) 0.0537(17) Uani 1 1 d . . . . .
H24A H 0.716322 0.226234 0.764545 0.064 Uiso 1 1 calc R U . . .
C25A C 0.7298(4) 0.3106(3) 0.7069(4) 0.0486(15) Uani 1 1 d . . . . .
C26A C 0.6762(4) 0.3646(3) 0.6646(3) 0.0403(14) Uani 1 1 d . . . . .
H26A H 0.708305 0.398781 0.646106 0.048 Uiso 1 1 calc R U . . .
C27A C 0.8375(6) 0.3067(4) 0.7199(5) 0.081(2) Uani 1 1 d . . . . .
C28A C 0.8801(7) 0.2396(5) 0.7510(8) 0.136(5) Uani 1 1 d . . . . .
H28D H 0.844071 0.204143 0.716002 0.203 Uiso 1 1 calc R U . . .
H28E H 0.947151 0.238196 0.752885 0.203 Uiso 1 1 calc R U . . .
H28F H 0.876865 0.232870 0.804242 0.203 Uiso 1 1 calc R U . . .
C29A C 0.8903(6) 0.3638(5) 0.7716(8) 0.130(4) Uani 1 1 d . . . . .
H29D H 0.860484 0.406304 0.749488 0.195 Uiso 1 1 calc R U . . .
H29E H 0.887134 0.358300 0.825093 0.195 Uiso 1 1 calc R U . . .
H29F H 0.957420 0.363627 0.773736 0.195 Uiso 1 1 calc R U . . .
C30A C 0.8561(7) 0.3171(5) 0.6400(7) 0.119(4) Uani 1 1 d . . . . .
H30D H 0.829535 0.360315 0.617317 0.178 Uiso 1 1 calc R U . . .
H30E H 0.925170 0.316523 0.649119 0.178 Uiso 1 1 calc R U . . .
H30F H 0.825184 0.281165 0.603393 0.178 Uiso 1 1 calc R U . . .
C31A C 0.4391(4) 0.5725(3) 0.6246(3) 0.0394(14) Uani 1 1 d . . . . .
C32A C 0.4901(4) 0.6199(3) 0.6789(3) 0.0360(13) Uani 1 1 d . . . . .
C33A C 0.4424(4) 0.6720(3) 0.7026(3) 0.0463(15) Uani 1 1 d . . . . .
H33A H 0.477249 0.703695 0.740738 0.056 Uiso 1 1 calc R U . . .
C34A C 0.3438(5) 0.6769(3) 0.6697(4) 0.0515(16) Uani 1 1 d . . . . .
H34A H 0.311371 0.712053 0.686128 0.062 Uiso 1 1 calc R U . . .
C35A C 0.2912(4) 0.6317(3) 0.6132(4) 0.0490(16) Uani 1 1 d . . . . .
C36A C 0.3402(4) 0.5794(3) 0.5919(4) 0.0443(14) Uani 1 1 d . . . . .
H36A H 0.305161 0.547683 0.554018 0.053 Uiso 1 1 calc R U . . .
C37A C 0.1837(5) 0.6397(4) 0.5736(5) 0.073(2) Uani 1 1 d . . . . .
C38A C 0.1326(6) 0.5793(5) 0.5981(7) 0.104(3) Uani 1 1 d . . . . .
H38G H 0.147321 0.579343 0.655551 0.156 Uiso 1 1 calc R U . . .
H38H H 0.063173 0.583257 0.572312 0.156 Uiso 1 1 calc R U . . .
H38I H 0.155101 0.537483 0.581738 0.156 Uiso 1 1 calc R U . . .
C39A C 0.1426(6) 0.7024(5) 0.5975(8) 0.126(4) Uani 1 1 d . . . . .
H39G H 0.159223 0.703668 0.655143 0.189 Uiso 1 1 calc R U . . .
H39H H 0.169273 0.741863 0.579727 0.189 Uiso 1 1 calc R U . . .
H39I H 0.072764 0.702363 0.573148 0.189 Uiso 1 1 calc R U . . .
C40A C 0.1584(6) 0.6372(7) 0.4845(6) 0.123(4) Uani 1 1 d . . . . .
H40G H 0.185236 0.596491 0.469545 0.184 Uiso 1 1 calc R U . . .
H40H H 0.088640 0.636973 0.459929 0.184 Uiso 1 1 calc R U . . .
H40I H 0.185149 0.676473 0.466508 0.184 Uiso 1 1 calc R U . . .
C41A C 0.6144(4) 0.5562(3) 0.6567(3) 0.0399(14) Uani 1 1 d . . . . .
C42A C 0.5952(4) 0.6117(3) 0.6980(3) 0.0417(14) Uani 1 1 d . . . . .
C43A C 0.6688(5) 0.6518(3) 0.7428(3) 0.0493(16) Uani 1 1 d . . . . .
H43A H 0.656316 0.686675 0.774126 0.059 Uiso 1 1 calc R U . . .
C44A C 0.7627(5) 0.6410(3) 0.7419(4) 0.0565(17) Uani 1 1 d . . . . .
H44A H 0.813259 0.668754 0.772845 0.068 Uiso 1 1 calc R U . . .
C45A C 0.7824(5) 0.5905(3) 0.6969(4) 0.0532(16) Uani 1 1 d . . . . .
C46A C 0.7081(4) 0.5477(3) 0.6567(4) 0.0454(15) Uani 1 1 d . . . . .
H46A H 0.721733 0.511135 0.628173 0.054 Uiso 1 1 calc R U . . .
C47A C 0.8820(5) 0.5854(4) 0.6903(6) 0.079(2) Uani 1 1 d . . . . .
C48A C 0.8925(6) 0.5295(4) 0.6357(7) 0.104(3) Uani 1 1 d . . . . .
H48G H 0.844235 0.535117 0.583463 0.156 Uiso 1 1 calc R U . . .
H48H H 0.956634 0.531423 0.630852 0.156 Uiso 1 1 calc R U . . .
H48I H 0.883478 0.486206 0.657825 0.156 Uiso 1 1 calc R U . . .
C49A C 0.9025(6) 0.6519(4) 0.6540(7) 0.115(4) Uani 1 1 d . . . . .
H49G H 0.854445 0.658439 0.601818 0.172 Uiso 1 1 calc R U . . .
H49H H 0.899770 0.689240 0.688576 0.172 Uiso 1 1 calc R U . . .
H49I H 0.966418 0.649915 0.648631 0.172 Uiso 1 1 calc R U . . .
C50A C 0.9568(6) 0.5762(6) 0.7705(7) 0.116(3) Uani 1 1 d . . . . .
H50G H 1.020271 0.573088 0.764620 0.174 Uiso 1 1 calc R U . . .
H50H H 0.955180 0.614535 0.804213 0.174 Uiso 1 1 calc R U . . .
H50I H 0.943376 0.535129 0.794799 0.174 Uiso 1 1 calc R U . . .
O51A O 0.6150(4) 0.3827(3) 0.4292(3) 0.0858(16) Uani 1 1 d . . . . .
C52A C 0.6631(15) 0.3327(10) 0.4112(14) 0.102(5) Uani 0.458(13) 1 d . U P E 1
H52C H 0.620631 0.295692 0.383814 0.122 Uiso 0.458(13) 1 calc R U P E 1
H52D H 0.714225 0.315255 0.457994 0.122 Uiso 0.458(13) 1 calc R U P E 1
C52" C 0.6091(13) 0.3770(10) 0.3403(10) 0.099(5) Uani 0.542(13) 1 d . U P E 2
H52E H 0.577766 0.334856 0.316120 0.119 Uiso 0.542(13) 1 calc R U P E 2
H52F H 0.574604 0.415413 0.308816 0.119 Uiso 0.542(13) 1 calc R U P E 2
C53A C 0.7091(8) 0.3776(7) 0.3477(6) 0.120(3) Uani 1 1 d . . . . .
H53C H 0.758623 0.352087 0.333723 0.144 Uiso 0.458(13) 1 calc R U P E 1
H53D H 0.658111 0.391894 0.298989 0.144 Uiso 0.458(13) 1 calc R U P E 1
H53E H 0.720450 0.410697 0.310623 0.144 Uiso 0.542(13) 1 calc R U P E 2
H53F H 0.728427 0.333029 0.334323 0.144 Uiso 0.542(13) 1 calc R U P E 2
C54A C 0.744(2) 0.4267(17) 0.393(2) 0.129(7) Uani 0.458(13) 1 d . U P E 1
H54C H 0.746288 0.467203 0.361725 0.155 Uiso 0.458(13) 1 calc R U P E 1
H54D H 0.810365 0.416323 0.427598 0.155 Uiso 0.458(13) 1 calc R U P E 1
C54" C 0.7669(16) 0.3954(14) 0.4301(13) 0.125(5) Uani 0.542(13) 1 d . U P E 2
H54E H 0.823460 0.423319 0.433686 0.150 Uiso 0.542(13) 1 calc R U P E 2
H54F H 0.785412 0.356223 0.465667 0.150 Uiso 0.542(13) 1 calc R U P E 2
C55A C 0.6796(10) 0.4368(7) 0.4406(9) 0.174(6) Uani 1 1 d . . . . .
H55C H 0.717979 0.440248 0.497307 0.209 Uiso 0.458(13) 1 calc R U P E 1
H55D H 0.643398 0.478973 0.424588 0.209 Uiso 0.458(13) 1 calc R U P E 1
H55E H 0.695184 0.456672 0.493977 0.209 Uiso 0.542(13) 1 calc R U P E 2
H55F H 0.656213 0.471877 0.399885 0.209 Uiso 0.542(13) 1 calc R U P E 2
O61A O 0.4808(3) 0.2814(2) 0.4764(2) 0.0606(11) Uani 1 1 d . . . . .
C62A C 0.3904(6) 0.2497(4) 0.4567(5) 0.082(2) Uani 1 1 d . . . . .
H62A H 0.364469 0.241756 0.399062 0.099 Uiso 1 1 calc R U . . .
H62B H 0.344845 0.278473 0.472046 0.099 Uiso 1 1 calc R U . . .
C63A C 0.4036(8) 0.1848(5) 0.5003(6) 0.101(3) Uani 1 1 d . . . . .
H63E H 0.375000 0.187035 0.543084 0.122 Uiso 1 1 calc R U . . .
H63F H 0.372401 0.148025 0.463886 0.122 Uiso 1 1 calc R U . . .
C64A C 0.5066(8) 0.1735(4) 0.5330(5) 0.094(2) Uani 1 1 d . . . . .
H64E H 0.523752 0.130054 0.514688 0.113 Uiso 1 1 calc R U . . .
H64F H 0.527475 0.173114 0.591480 0.113 Uiso 1 1 calc R U . . .
C65A C 0.5540(6) 0.2306(4) 0.5040(4) 0.0719(18) Uani 1 1 d . . . . .
H65E H 0.609415 0.248085 0.547378 0.086 Uiso 1 1 calc R U . . .
H65F H 0.576626 0.215451 0.460454 0.086 Uiso 1 1 calc R U . . .
O71A O 0.3937(4) 0.3907(3) 0.3589(3) 0.0798(14) Uani 1 1 d . . . . .
C72A C 0.3089(6) 0.4255(5) 0.3440(5) 0.095(3) Uani 1 1 d . . . . .
H72A H 0.317985 0.473327 0.334186 0.114 Uiso 1 1 calc R U . . .
H72B H 0.284662 0.421887 0.389290 0.114 Uiso 1 1 calc R U . . .
C73A C 0.2394(10) 0.3926(9) 0.2704(8) 0.183(6) Uani 1 1 d . . . . .
H73E H 0.190338 0.366636 0.284612 0.220 Uiso 1 1 calc R U . . .
H73F H 0.206583 0.427121 0.231290 0.220 Uiso 1 1 calc R U . . .
C74A C 0.2914(11) 0.3516(9) 0.2398(7) 0.183(6) Uani 1 1 d . . . . .
H74E H 0.283573 0.365244 0.184909 0.220 Uiso 1 1 calc R U . . .
H74F H 0.268227 0.305071 0.238753 0.220 Uiso 1 1 calc R U . . .
C75A C 0.3911(9) 0.3551(7) 0.2872(6) 0.137(4) Uani 1 1 d . . . . .
H75A H 0.428198 0.379514 0.258853 0.164 Uiso 1 1 calc R U . . .
H75B H 0.418313 0.309635 0.300090 0.164 Uiso 1 1 calc R U . . .

loop_
_atom_site_aniso_label
_atom_site_aniso_U_11
_atom_site_aniso_U_22
_atom_site_aniso_U_33
_atom_site_aniso_U_23
_atom_site_aniso_U_13
_atom_site_aniso_U_12
Li1 0.102(6) 0.044(4) 0.062(6) -0.001(5) 0.040(5) -0.005(5)
B1 0.049(4) 0.032(4) 0.041(4) -0.001(3) 0.014(3) 0.003(3)
B2 0.052(4) 0.034(4) 0.032(3) -0.002(3) 0.016(3) 0.004(3)
C1 0.042(4) 0.045(4) 0.040(3) 0.003(3) 0.013(3) 0.007(3)
C11 0.050(4) 0.025(3) 0.045(3) 0.001(3) 0.015(3) 0.002(3)
C12 0.055(4) 0.035(3) 0.042(3) 0.005(3) 0.017(3) 0.009(3)
C13 0.072(5) 0.043(4) 0.059(4) -0.018(3) 0.024(4) 0.012(3)
C14 0.061(5) 0.053(5) 0.084(5) -0.024(4) 0.009(4) -0.003(4)
C15 0.056(5) 0.044(4) 0.103(6) -0.025(4) 0.022(4) -0.008(4)
C16 0.059(4) 0.035(4) 0.063(4) -0.008(3) 0.022(3) -0.001(3)
C17 0.060(5) 0.067(6) 0.161(9) -0.046(6) 0.036(6) -0.013(4)
C18 0.051(7) 0.25(2) 0.38(3) 0.10(2) 0.012(11) -0.006(10)
C19 0.178(13) 0.108(10) 0.53(3) -0.143(14) 0.245(19) -0.083(9)
C20 0.115(10) 0.225(15) 0.251(17) -0.115(14) 0.114(12) -0.070(10)
C21 0.048(4) 0.030(3) 0.048(3) 0.002(3) 0.020(3) 0.003(3)
C22 0.053(4) 0.034(3) 0.046(3) 0.000(3) 0.022(3) 0.003(3)
C23 0.064(5) 0.044(4) 0.070(4) -0.007(3) 0.038(4) 0.005(3)
C24 0.055(5) 0.057(5) 0.097(6) -0.006(4) 0.038(4) 0.013(4)
C25 0.044(4) 0.060(5) 0.094(6) -0.007(4) 0.017(4) 0.017(4)
C26 0.055(4) 0.052(4) 0.051(4) -0.001(3) 0.009(3) 0.003(3)
C27 0.061(6) 0.091(7) 0.124(8) -0.025(6) 0.005(5) 0.032(5)
C28 0.052(7) 0.41(3) 0.219(16) 0.041(17) 0.032(9) -0.029(11)
C29 0.082(8) 0.245(17) 0.198(14) -0.094(13) -0.051(8) 0.082(10)
C30 0.085(8) 0.167(13) 0.220(14) 0.056(11) -0.006(8) 0.049(8)
C31 0.049(4) 0.035(3) 0.032(3) -0.003(2) 0.017(3) 0.004(3)
C32 0.045(4) 0.037(3) 0.028(3) 0.000(2) 0.011(3) 0.000(3)
C33 0.054(4) 0.034(4) 0.057(4) 0.007(3) 0.016(3) 0.002(3)
C34 0.048(4) 0.045(4) 0.059(4) 0.007(3) 0.011(3) 0.018(3)
C35 0.046(4) 0.045(4) 0.053(4) -0.003(3) 0.019(3) 0.003(3)
C36 0.040(3) 0.039(3) 0.042(3) -0.004(3) 0.021(3) 0.000(3)
C37 0.044(4) 0.062(5) 0.080(5) 0.002(4) 0.023(4) 0.010(3)
C38 0.047(9) 0.087(12) 0.107(16) 0.013(12) 0.022(10) 0.031(8)
C39 0.055(13) 0.12(2) 0.13(2) 0.011(15) 0.035(13) 0.004(14)
C40 0.044(11) 0.096(17) 0.141(16) -0.023(14) 0.007(10) -0.019(10)
C38' 0.074(15) 0.095(15) 0.15(2) 0.005(17) 0.052(16) -0.009(12)
C39' 0.060(13) 0.096(19) 0.14(2) 0.019(16) 0.054(15) -0.025(13)
C40' 0.067(15) 0.13(2) 0.109(16) 0.008(17) 0.019(12) -0.019(16)
C41 0.042(4) 0.047(4) 0.030(3) -0.003(3) 0.014(3) 0.000(3)
C42 0.051(4) 0.041(4) 0.034(3) 0.002(3) 0.015(3) -0.005(3)
C43 0.062(5) 0.049(4) 0.052(4) 0.008(3) 0.015(4) -0.007(3)
C44 0.064(5) 0.057(5) 0.059(4) -0.002(4) 0.016(4) -0.025(4)
C45 0.045(4) 0.069(5) 0.039(3) -0.009(3) 0.007(3) -0.013(4)
C46 0.042(4) 0.052(4) 0.042(3) -0.006(3) 0.011(3) -0.001(3)
C47 0.046(4) 0.096(7) 0.074(5) -0.012(5) 0.009(4) -0.027(4)
C48 0.052(7) 0.204(18) 0.149(13) -0.023(13) 0.028(8) -0.005(9)
C49 0.073(8) 0.146(13) 0.167(16) 0.022(11) 0.000(9) -0.052(8)
C50 0.074(8) 0.158(13) 0.077(8) 0.011(8) -0.016(6) -0.032(8)
C48' 0.050(18) 0.11(2) 0.09(2) -0.028(18) 0.020(16) -0.019(17)
C49' 0.08(2) 0.13(3) 0.07(2) -0.03(2) 0.008(17) 0.00(2)
C50' 0.08(2) 0.07(2) 0.09(2) -0.012(18) -0.006(18) -0.012(17)
O51 0.143(5) 0.083(4) 0.060(3) 0.009(3) 0.011(3) -0.007(4)
C52 0.199(12) 0.201(11) 0.230(15) 0.171(12) 0.097(13) 0.062(9)
C53 0.169(11) 0.125(10) 0.32(2) 0.106(13) 0.055(13) 0.023(7)
C54 0.159(11) 0.157(11) 0.40(3) 0.109(14) -0.066(15) -0.005(8)
C55 0.149(6) 0.090(8) 0.177(12) 0.019(7) -0.008(8) -0.022(6)
O61 0.141(5) 0.068(3) 0.092(4) -0.026(3) 0.079(4) -0.035(3)
C62 0.185(10) 0.106(7) 0.160(9) -0.065(6) 0.121(8) -0.074(6)
C63 0.110(10) 0.101(10) 0.093(9) 0.007(7) 0.047(8) -0.029(8)
C64 0.098(10) 0.120(10) 0.112(11) -0.010(8) 0.056(9) -0.016(8)
C65 0.088(9) 0.093(9) 0.073(9) -0.018(7) 0.039(8) -0.005(6)
C63' 0.088(13) 0.094(11) 0.098(10) -0.007(7) 0.042(9) -0.008(9)
C64' 0.086(12) 0.080(10) 0.072(10) 0.014(7) 0.032(9) 0.011(8)
C65' 0.110(13) 0.094(13) 0.074(7) -0.024(7) 0.051(8) -0.013(10)
O71 0.101(3) 0.044(2) 0.058(3) -0.006(2) 0.036(3) -0.005(2)
C72 0.116(5) 0.056(4) 0.059(4) -0.018(3) 0.031(4) -0.015(3)
C73 0.106(7) 0.052(4) 0.060(7) -0.015(5) 0.031(6) -0.019(5)
C74 0.105(8) 0.057(5) 0.078(8) -0.014(6) 0.032(7) 0.005(6)
C73' 0.086(9) 0.068(7) 0.050(11) -0.014(7) 0.021(8) -0.011(6)
C74' 0.088(9) 0.059(5) 0.059(11) -0.010(6) 0.027(8) 0.001(6)
C75 0.116(5) 0.059(4) 0.074(5) -0.008(4) 0.050(4) 0.008(3)
Li1A 0.077(5) 0.052(4) 0.055(5) 0.002(5) 0.028(4) 0.001(5)
B1A 0.035(4) 0.029(4) 0.043(4) -0.003(3) 0.010(3) -0.006(3)
B2A 0.037(4) 0.033(4) 0.048(4) 0.002(3) 0.016(3) -0.007(3)
C1A 0.036(3) 0.042(3) 0.035(3) 0.004(3) 0.010(3) -0.004(3)
C11A 0.047(4) 0.036(3) 0.037(3) -0.004(3) 0.016(3) -0.005(3)
C12A 0.050(4) 0.035(3) 0.034(3) 0.002(3) 0.015(3) 0.000(3)
C13A 0.059(5) 0.046(4) 0.055(4) 0.001(3) 0.027(3) -0.012(3)
C14A 0.047(4) 0.054(4) 0.076(5) 0.006(4) 0.023(4) -0.020(3)
C15A 0.051(4) 0.049(4) 0.074(5) -0.006(4) 0.021(4) -0.012(3)
C16A 0.038(4) 0.035(4) 0.062(4) 0.007(3) 0.009(3) -0.006(3)
C17A 0.051(5) 0.061(5) 0.127(7) 0.003(5) 0.013(5) -0.019(4)
C18A 0.039(4) 0.096(7) 0.107(7) 0.012(5) -0.003(4) -0.001(4)
C19A 0.054(6) 0.210(13) 0.195(11) 0.070(10) 0.071(7) 0.037(7)
C20A 0.096(8) 0.080(8) 0.321(19) -0.002(10) -0.094(10) -0.039(6)
C21A 0.049(4) 0.031(3) 0.034(3) -0.008(2) 0.016(3) -0.008(3)
C22A 0.056(4) 0.032(3) 0.030(3) -0.002(2) 0.019(3) 0.000(3)
C23A 0.071(5) 0.042(4) 0.038(3) 0.004(3) 0.019(3) -0.001(3)
C24A 0.062(5) 0.046(4) 0.046(4) 0.005(3) 0.008(3) 0.018(3)
C25A 0.049(4) 0.045(4) 0.051(4) -0.011(3) 0.014(3) 0.000(3)
C26A 0.041(4) 0.042(4) 0.039(3) -0.002(3) 0.014(3) 0.000(3)
C27A 0.057(5) 0.075(6) 0.104(6) -0.009(5) 0.018(5) 0.021(4)
C28A 0.078(7) 0.087(7) 0.254(14) 0.056(8) 0.070(8) 0.034(6)
C29A 0.056(6) 0.110(9) 0.212(13) -0.029(8) 0.028(7) -0.014(6)
C30A 0.083(7) 0.126(9) 0.174(10) 0.028(8) 0.080(7) 0.030(6)
C31A 0.041(4) 0.038(3) 0.040(3) 0.014(3) 0.015(3) 0.000(3)
C32A 0.040(3) 0.039(4) 0.030(3) 0.003(3) 0.013(2) -0.001(3)
C33A 0.051(4) 0.043(4) 0.045(3) 0.004(3) 0.016(3) 0.008(3)
C34A 0.057(4) 0.043(4) 0.063(4) 0.004(3) 0.032(4) 0.010(3)
C35A 0.038(4) 0.040(4) 0.069(4) 0.022(3) 0.019(3) 0.007(3)
C36A 0.043(4) 0.035(3) 0.053(4) 0.010(3) 0.012(3) 0.000(3)
C37A 0.043(4) 0.057(5) 0.115(7) 0.009(4) 0.021(4) 0.000(4)
C38A 0.067(6) 0.087(6) 0.174(10) 0.006(6) 0.062(6) 0.000(5)
C39A 0.042(5) 0.084(7) 0.235(13) -0.018(7) 0.022(6) 0.028(4)
C40A 0.060(6) 0.169(11) 0.113(8) 0.044(8) -0.005(5) 0.026(6)
C41A 0.041(4) 0.035(3) 0.046(3) 0.006(3) 0.018(3) -0.002(3)
C42A 0.046(4) 0.039(4) 0.039(3) 0.006(3) 0.013(3) -0.002(3)
C43A 0.058(4) 0.043(4) 0.041(3) -0.005(3) 0.009(3) -0.006(3)
C44A 0.051(4) 0.047(4) 0.061(4) 0.000(3) 0.004(3) -0.016(3)
C45A 0.042(4) 0.047(4) 0.071(4) 0.004(3) 0.019(3) -0.004(3)
C46A 0.042(4) 0.038(4) 0.062(4) -0.003(3) 0.023(3) -0.003(3)
C47A 0.044(5) 0.061(5) 0.131(7) -0.002(5) 0.028(5) -0.011(4)
C48A 0.064(6) 0.082(6) 0.188(10) -0.040(6) 0.072(6) -0.025(5)
C49A 0.079(6) 0.079(7) 0.214(11) -0.007(7) 0.087(7) -0.034(5)
C50A 0.044(5) 0.117(8) 0.172(10) -0.012(7) 0.014(6) 0.000(5)
O51A 0.113(4) 0.078(3) 0.094(3) 0.009(3) 0.072(3) 0.008(3)
C52A 0.104(11) 0.094(7) 0.136(12) 0.011(7) 0.077(9) 0.019(6)
C52" 0.122(7) 0.107(11) 0.085(5) 0.006(6) 0.056(6) -0.010(7)
C53A 0.131(7) 0.154(9) 0.101(6) 0.011(6) 0.074(5) 0.012(6)
C54A 0.124(11) 0.157(12) 0.135(12) -0.004(8) 0.082(9) 0.001(9)
C54" 0.125(8) 0.166(13) 0.110(7) 0.000(8) 0.074(6) -0.031(8)
C55A 0.200(10) 0.147(8) 0.247(13) -0.075(9) 0.172(10) -0.062(7)
O61A 0.084(3) 0.051(3) 0.049(2) -0.004(2) 0.025(2) -0.006(2)
C62A 0.096(4) 0.083(5) 0.065(5) -0.013(4) 0.022(4) -0.024(4)
C63A 0.151(6) 0.073(5) 0.104(7) -0.011(4) 0.073(6) -0.009(5)
C64A 0.153(6) 0.067(5) 0.066(5) -0.006(4) 0.039(5) -0.017(5)
C65A 0.105(5) 0.061(4) 0.053(4) -0.005(3) 0.030(4) 0.010(3)
O71A 0.096(3) 0.082(4) 0.057(3) -0.001(3) 0.020(3) 0.009(3)
C72A 0.086(5) 0.103(7) 0.083(5) -0.015(5) 0.008(4) 0.005(4)
C73A 0.137(9) 0.238(16) 0.126(9) -0.076(9) -0.023(7) 0.002(9)
C74A 0.200(10) 0.212(15) 0.089(8) -0.056(9) -0.019(6) 0.026(10)
C75A 0.173(9) 0.163(10) 0.064(5) -0.020(5) 0.024(5) 0.043(8)

loop_
_atom_type_symbol
_atom_type_description
_atom_type_scat_dispersion_real
_atom_type_scat_dispersion_imag
_atom_type_scat_source
C C 0.0033 0.0016 'International Tables Vol C Tables 4.2.6.8 and 6.1.1.4'
H H 0.0000 0.0000 'International Tables Vol C Tables 4.2.6.8 and 6.1.1.4'
B B 0.0013 0.0007 'International Tables Vol C Tables 4.2.6.8 and 6.1.1.4'
O O 0.0106 0.0060 'International Tables Vol C Tables 4.2.6.8 and 6.1.1.4'
Li Li -0.0003 0.0001 'International Tables Vol C Tables 4.2.6.8 and 6.1.1.4'

loop_
_geom_angle_atom_site_label_1
_geom_angle_atom_site_label_2
_geom_angle_atom_site_label_3
_geom_angle
O71 Li1 O61 111.5(6)
O71 Li1 O51 105.7(6)
O61 Li1 O51 101.9(6)
O71 Li1 C1 130.6(5)
O61 Li1 C1 104.7(5)
O51 Li1 C1 98.2(5)
O71 Li1 B2 96.7(4)
O61 Li1 B2 121.2(6)
O51 Li1 B2 119.0(5)
C1 Li1 B2 34.5(2)
O71 Li1 H2C 143.2(15)
O61 Li1 H2C 79.8(15)
O51 Li1 H2C 105.8(15)
C1 Li1 H2C 25.1(14)
B2 Li1 H2C 50.9(14)
C11 B1 C21 101.3(5)
C11 B1 C1 126.9(5)
C21 B1 C1 123.2(6)
C11 B1 B2 124.6(5)
C21 B1 B2 124.3(5)
C1 B1 B2 52.0(3)
C11 B1 H1 101(2)
C21 B1 H1 106(2)
C1 B1 H1 94(2)
B2 B1 H1 42(2)
C1 B2 C31 123.8(5)
C1 B2 C41 125.3(5)
C31 B2 C41 100.9(5)
C1 B2 B1 52.4(3)
C31 B2 B1 125.5(5)
C41 B2 B1 124.8(5)
C1 B2 Li1 56.0(3)
C31 B2 Li1 89.5(4)
C41 B2 Li1 99.5(4)
B1 B2 Li1 108.1(4)
C1 B2 H1 96(2)
C31 B2 H1 103(2)
C41 B2 H1 104(2)
B1 B2 H1 43(2)
Li1 B2 H1 151(2)
B2 C1 B1 75.7(4)
B2 C1 Li1 89.5(4)
B1 C1 Li1 164.0(5)
B2 C1 H1C 119(3)
B1 C1 H1C 111(2)
Li1 C1 H1C 81(2)
B2 C1 H2C 116(3)
B1 C1 H2C 115(3)
Li1 C1 H2C 66(3)
H1C C1 H2C 114(4)
C16 C11 C12 117.3(5)
C16 C11 B1 133.9(5)
C12 C11 B1 108.6(5)
C13 C12 C11 120.4(6)
C13 C12 C22 128.8(5)
C11 C12 C22 110.4(5)
C14 C13 C12 120.0(6)
C14 C13 H13 120.0
C12 C13 H13 120.0
C13 C14 C15 121.9(7)
C13 C14 H14 119.1
C15 C14 H14 119.1
C14 C15 C16 117.4(6)
C14 C15 C17 119.5(7)
C16 C15 C17 123.1(7)
C11 C16 C15 122.7(6)
C11 C16 H16 118.7
C15 C16 H16 118.7
C19 C17 C18 116.8(14)
C19 C17 C15 110.0(8)
C18 C17 C15 109.6(9)
C19 C17 C20 103.1(11)
C18 C17 C20 106.8(11)
C15 C17 C20 110.2(8)
C17 C18 H18A 109.5
C17 C18 H18B 109.5
H18A C18 H18B 109.5
C17 C18 H18C 109.5
H18A C18 H18C 109.5
H18B C18 H18C 109.5
C17 C19 H19A 109.5
C17 C19 H19B 109.5
H19A C19 H19B 109.5
C17 C19 H19C 109.5
H19A C19 H19C 109.5
H19B C19 H19C 109.5
C17 C20 H20A 109.5
C17 C20 H20B 109.5
H20A C20 H20B 109.5
C17 C20 H20C 109.5
H20A C20 H20C 109.5
H20B C20 H20C 109.5
C26 C21 C22 117.4(5)
C26 C21 B1 133.4(5)
C22 C21 B1 108.4(5)
C23 C22 C21 120.5(6)
C23 C22 C12 128.7(6)
C21 C22 C12 110.3(5)
C22 C23 C24 120.0(6)
C22 C23 H23 120.0
C24 C23 H23 120.0
C25 C24 C23 121.2(6)
C25 C24 H24 119.4
C23 C24 H24 119.4
C24 C25 C26 118.0(6)
C24 C25 C27 119.6(6)
C26 C25 C27 122.1(7)
C25 C26 C21 122.6(6)
C25 C26 H26 118.7
C21 C26 H26 118.7
C28 C27 C29 114.0(12)
C28 C27 C25 108.7(9)
C29 C27 C25 112.9(7)
C28 C27 C30 111.1(11)
C29 C27 C30 102.7(11)
C25 C27 C30 107.1(8)
C27 C28 H28A 109.5
C27 C28 H28B 109.5
H28A C28 H28B 109.5
C27 C28 H28C 109.5
H28A C28 H28C 109.5
H28B C28 H28C 109.5
C27 C29 H29A 109.5
C27 C29 H29B 109.5
H29A C29 H29B 109.5
C27 C29 H29C 109.5
H29A C29 H29C 109.5
H29B C29 H29C 109.5
C27 C30 H30A 109.5
C27 C30 H30B 109.5
H30A C30 H30B 109.5
C27 C30 H30C 109.5
H30A C30 H30C 109.5
H30B C30 H30C 109.5
C36 C31 C32 118.1(5)
C36 C31 B2 133.4(5)
C32 C31 B2 108.4(5)
C33 C32 C31 120.0(5)
C33 C32 C42 128.9(6)
C31 C32 C42 110.9(5)
C34 C33 C32 120.5(6)
C34 C33 H33 119.7
C32 C33 H33 119.7
C33 C34 C35 122.1(6)
C33 C34 H34 118.9
C35 C34 H34 118.9
C34 C35 C36 117.3(5)
C34 C35 C37 122.1(6)
C36 C35 C37 120.6(6)
C31 C36 C35 121.9(5)
C31 C36 H36 119.1
C35 C36 H36 119.1
C40' C37 C35 113.3(12)
C39 C37 C35 108.6(14)
C40' C37 C39' 109.7(18)
C35 C37 C39' 115.2(15)
C39 C37 C38 112.4(16)
C35 C37 C38 112.8(9)
C40' C37 C38' 105.1(16)
C35 C37 C38' 109.4(11)
C39' C37 C38' 103.3(17)
C39 C37 C40 111.7(16)
C35 C37 C40 105.7(10)
C38 C37 C40 105.5(12)
C37 C38 H38A 109.5
C37 C38 H38B 109.5
H38A C38 H38B 109.5
C37 C38 H38C 109.5
H38A C38 H38C 109.5
H38B C38 H38C 109.5
C37 C39 H39A 109.5
C37 C39 H39B 109.5
H39A C39 H39B 109.5
C37 C39 H39C 109.5
H39A C39 H39C 109.5
H39B C39 H39C 109.5
C37 C40 H40A 109.5
C37 C40 H40B 109.5
H40A C40 H40B 109.5
C37 C40 H40C 109.5
H40A C40 H40C 109.5
H40B C40 H40C 109.5
C37 C38' H38D 109.5
C37 C38' H38E 109.5
H38D C38' H38E 109.5
C37 C38' H38F 109.5
H38D C38' H38F 109.5
H38E C38' H38F 109.5
C37 C39' H39D 109.5
C37 C39' H39E 109.5
H39D C39' H39E 109.5
C37 C39' H39F 109.5
H39D C39' H39F 109.5
H39E C39' H39F 109.5
C37 C40' H40D 109.5
C37 C40' H40E 109.5
H40D C40' H40E 109.5
C37 C40' H40F 109.5
H40D C40' H40F 109.5
H40E C40' H40F 109.5
C46 C41 C42 118.3(6)
C46 C41 B2 133.7(6)
C42 C41 B2 107.9(5)
C43 C42 C41 120.5(6)
C43 C42 C32 127.7(6)
C41 C42 C32 111.8(5)
C44 C43 C42 119.5(7)
C44 C43 H43 120.2
C42 C43 H43 120.2
C43 C44 C45 122.6(6)
C43 C44 H44 118.7
C45 C44 H44 118.7
C44 C45 C46 117.4(6)
C44 C45 C47 122.8(7)
C46 C45 C47 119.8(7)
C41 C46 C45 121.7(6)
C41 C46 H46 119.1
C45 C46 H46 119.1
C49 C47 C48 109.9(11)
C50' C47 C45 117.2(17)
C49 C47 C45 113.1(9)
C48 C47 C45 109.0(7)
C50' C47 C49' 122(3)
C45 C47 C49' 106.4(17)
C49 C47 C50 109.8(10)
C48 C47 C50 106.2(11)
C45 C47 C50 108.5(6)
C50' C47 C48' 101(3)
C45 C47 C48' 106.5(14)
C49' C47 C48' 101(3)
C47 C48 H48A 109.5
C47 C48 H48B 109.5
H48A C48 H48B 109.5
C47 C48 H48C 109.5
H48A C48 H48C 109.5
H48B C48 H48C 109.5
C47 C49 H49A 109.5
C47 C49 H49B 109.5
H49A C49 H49B 109.5
C47 C49 H49C 109.5
H49A C49 H49C 109.5
H49B C49 H49C 109.5
C47 C50 H50A 109.5
C47 C50 H50B 109.5
H50A C50 H50B 109.5
C47 C50 H50C 109.5
H50A C50 H50C 109.5
H50B C50 H50C 109.5
C47 C48' H48D 109.5
C47 C48' H48E 109.5
H48D C48' H48E 109.5
C47 C48' H48F 109.5
H48D C48' H48F 109.5
H48E C48' H48F 109.5
C47 C49' H49D 109.5
C47 C49' H49E 109.5
H49D C49' H49E 109.5
C47 C49' H49F 109.5
H49D C49' H49F 109.5
H49E C49' H49F 109.5
C47 C50' H50D 109.5
C47 C50' H50E 109.5
H50D C50' H50E 109.5
C47 C50' H50F 109.5
H50D C50' H50F 109.5
H50E C50' H50F 109.5
C52 O51 C55 107.0(10)
C52 O51 Li1 124.2(9)
C55 O51 Li1 127.0(7)
O51 C52 C53 105.7(11)
O51 C52 H52A 110.6
C53 C52 H52A 110.6
O51 C52 H52B 110.6
C53 C52 H52B 110.6
H52A C52 H52B 108.7
C54 C53 C52 103.3(15)
C54 C53 H53A 111.1
C52 C53 H53A 111.1
C54 C53 H53B 111.1
C52 C53 H53B 111.1
H53A C53 H53B 109.1
C53 C54 C55 107.1(14)
C53 C54 H54A 110.3
C55 C54 H54A 110.3
C53 C54 H54B 110.3
C55 C54 H54B 110.3
H54A C54 H54B 108.6
O51 C55 C54 105.9(11)
O51 C55 H55A 110.5
C54 C55 H55A 110.5
O51 C55 H55B 110.5
C54 C55 H55B 110.5
H55A C55 H55B 108.7
C65 O61 C62 106.5(9)
C62 O61 C65' 104.4(13)
C65 O61 Li1 122.0(9)
C62 O61 Li1 131.5(6)
C65' O61 Li1 119.1(14)
C63' C62 O61 109.5(14)
O61 C62 C63 105.8(11)
O61 C62 H62C 110.6
C63 C62 H62C 110.6
O61 C62 H62D 110.6
C63 C62 H62D 110.6
H62C C62 H62D 108.7
C63' C62 H62E 109.8
O61 C62 H62E 109.8
C63' C62 H62F 109.8
O61 C62 H62F 109.8
H62E C62 H62F 108.2
C64 C63 C62 108.6(17)
C64 C63 H63A 110.0
C62 C63 H63A 110.0
C64 C63 H63B 110.0
C62 C63 H63B 110.0
H63A C63 H63B 108.3
C63 C64 C65 111.9(17)
C63 C64 H64A 109.2
C65 C64 H64A 109.2
C63 C64 H64B 109.2
C65 C64 H64B 109.2
H64A C64 H64B 107.9
O61 C65 C64 106.2(14)
O61 C65 H65A 110.5
C64 C65 H65A 110.5
O61 C65 H65B 110.5
C64 C65 H65B 110.5
H65A C65 H65B 108.7
C62 C63' C64' 105(2)
C62 C63' H63C 110.8
C64' C63' H63C 110.8
C62 C63' H63D 110.8
C64' C63' H63D 110.8
H63C C63' H63D 108.9
C65' C64' C63' 112(2)
C65' C64' H64C 109.3
C63' C64' H64C 109.3
C65' C64' H64D 109.3
C63' C64' H64D 109.3
H64C C64' H64D 108.0
C64' C65' O61 108(2)
C64' C65' H65C 110.2
O61 C65' H65C 110.2
C64' C65' H65D 110.2
O61 C65' H65D 110.2
H65C C65' H65D 108.5
C75 O71 C72 109.7(5)
C75 O71 Li1 126.2(6)
C72 O71 Li1 124.0(6)
C73 C72 O71 112.1(9)
O71 C72 C73' 91.0(11)
C73 C72 H72C 109.2
O71 C72 H72C 109.2
C73 C72 H72D 109.2
O71 C72 H72D 109.2
H72C C72 H72D 107.9
O71 C72 H72E 113.5
C73' C72 H72E 113.5
O71 C72 H72F 113.5
C73' C72 H72F 113.5
H72E C72 H72F 110.8
C72 C73 C74 101.9(11)
C72 C73 H73A 111.4
C74 C73 H73A 111.4
C72 C73 H73B 111.4
C74 C73 H73B 111.4
H73A C73 H73B 109.3
C73 C74 C75 105.4(12)
C73 C74 H74A 110.7
C75 C74 H74A 110.7
C73 C74 H74B 110.7
C75 C74 H74B 110.7
H74A C74 H74B 108.8
C74' C73' C72 110.4(19)
C74' C73' H73C 109.6
C72 C73' H73C 109.6
C74' C73' H73D 109.6
C72 C73' H73D 109.6
H73C C73' H73D 108.1
C75 C74' C73' 94.1(19)
C75 C74' H74C 112.9
C73' C74' H74C 112.9
C75 C74' H74D 112.9
C73' C74' H74D 112.9
H74C C74' H74D 110.3
C74' C75 O71 123.7(14)
O71 C75 C74 100.2(9)
O71 C75 H75C 111.7
C74 C75 H75C 111.7
O71 C75 H75D 111.7
C74 C75 H75D 111.7
H75C C75 H75D 109.5
C74' C75 H75E 106.4
O71 C75 H75E 106.4
C74' C75 H75F 106.4
O71 C75 H75F 106.4
H75E C75 H75F 106.5
O61A Li1A O71A 102.5(6)
O61A Li1A O51A 107.6(6)
O71A Li1A O51A 105.1(5)
O61A Li1A C1A 132.8(5)
O71A Li1A C1A 103.9(5)
O51A Li1A C1A 102.4(5)
O61A Li1A B1A 97.6(4)
O71A Li1A B1A 123.2(5)
O51A Li1A B1A 118.3(5)
C1A Li1A B1A 35.4(2)
O61A Li1A H1CA 142.7(15)
O71A Li1A H1CA 112.7(16)
O51A Li1A H1CA 75.5(15)
C1A Li1A H1CA 27.0(14)
B1A Li1A H1CA 52.9(14)
C1A B1A C21A 128.8(5)
C1A B1A C11A 122.8(5)
C21A B1A C11A 101.1(5)
C1A B1A B2A 52.5(3)
C21A B1A B2A 123.9(5)
C11A B1A B2A 123.3(5)
C1A B1A Li1A 60.7(4)
C21A B1A Li1A 92.3(4)
C11A B1A Li1A 96.1(4)
B2A B1A Li1A 112.8(4)
C1A B1A H1A 95(2)
C21A B1A H1A 95(2)
C11A B1A H1A 107(2)
B2A B1A H1A 43(2)
Li1A B1A H1A 153(2)
C1A B2A C41A 122.7(5)
C1A B2A C31A 127.0(5)
C41A B2A C31A 100.6(5)
C1A B2A B1A 52.7(3)
C41A B2A B1A 124.5(5)
C31A B2A B1A 125.4(4)
C1A B2A H1A 96(2)
C41A B2A H1A 99(2)
C31A B2A H1A 106(2)
B1A B2A H1A 44(2)
B2A C1A B1A 74.9(4)
B2A C1A Li1A 157.8(5)
B1A C1A Li1A 83.9(4)
B2A C1A H1CA 112(3)
B1A C1A H1CA 114(3)
Li1A C1A H1CA 71(3)
B2A C1A H2CA 113(3)
B1A C1A H2CA 115(3)
Li1A C1A H2CA 81(3)
H1CA C1A H2CA 119(4)
C16A C11A C12A 119.0(5)
C16A C11A B1A 133.2(5)
C12A C11A B1A 107.6(5)
C13A C12A C11A 119.9(5)
C13A C12A C22A 128.5(5)
C11A C12A C22A 111.4(5)
C14A C13A C12A 118.9(6)
C14A C13A H13A 120.5
C12A C13A H13A 120.5
C13A C14A C15A 122.8(6)
C13A C14A H14A 118.6
C15A C14A H14A 118.6
C14A C15A C16A 117.3(6)
C14A C15A C17A 120.1(6)
C16A C15A C17A 122.7(6)
C11A C16A C15A 121.9(6)
C11A C16A H16A 119.0
C15A C16A H16A 119.0
C18A C17A C15A 114.1(6)
C18A C17A C19A 108.5(7)
C15A C17A C19A 109.5(7)
C18A C17A C20A 106.5(9)
C15A C17A C20A 107.4(7)
C19A C17A C20A 110.9(10)
C17A C18A H18D 109.5
C17A C18A H18E 109.5
H18D C18A H18E 109.5
C17A C18A H18F 109.5
H18D C18A H18F 109.5
H18E C18A H18F 109.5
C17A C19A H19D 109.5
C17A C19A H19E 109.5
H19D C19A H19E 109.5
C17A C19A H19F 109.5
H19D C19A H19F 109.5
H19E C19A H19F 109.5
C17A C20A H20D 109.5
C17A C20A H20E 109.5
H20D C20A H20E 109.5
C17A C20A H20F 109.5
H20D C20A H20F 109.5
H20E C20A H20F 109.5
C26A C21A C22A 118.6(5)
C26A C21A B1A 133.8(5)
C22A C21A B1A 107.6(5)
C23A C22A C21A 120.0(6)
C23A C22A C12A 128.0(5)
C21A C22A C12A 111.9(5)
C24A C23A C22A 119.7(6)
C24A C23A H23A 120.2
C22A C23A H23A 120.2
C25A C24A C23A 122.1(6)
C25A C24A H24A 119.0
C23A C24A H24A 119.0
C24A C25A C26A 117.4(6)
C24A C25A C27A 122.9(6)
C26A C25A C27A 119.7(6)
C21A C26A C25A 122.2(5)
C21A C26A H26A 118.9
C25A C26A H26A 118.9
C28A C27A C29A 112.0(9)
C28A C27A C25A 112.9(7)
C29A C27A C25A 110.8(6)
C28A C27A C30A 106.3(8)
C29A C27A C30A 104.5(9)
C25A C27A C30A 109.9(7)
C27A C28A H28D 109.5
C27A C28A H28E 109.5
H28D C28A H28E 109.5
C27A C28A H28F 109.5
H28D C28A H28F 109.5
H28E C28A H28F 109.5
C27A C29A H29D 109.5
C27A C29A H29E 109.5
H29D C29A H29E 109.5
C27A C29A H29F 109.5
H29D C29A H29F 109.5
H29E C29A H29F 109.5
C27A C30A H30D 109.5
C27A C30A H30E 109.5
H30D C30A H30E 109.5
C27A C30A H30F 109.5
H30D C30A H30F 109.5
H30E C30A H30F 109.5
C32A C31A C36A 118.7(5)
C32A C31A B2A 108.1(5)
C36A C31A B2A 133.2(6)
C31A C32A C33A 120.5(5)
C31A C32A C42A 111.8(5)
C33A C32A C42A 127.2(5)
C34A C33A C32A 119.2(6)
C34A C33A H33A 120.4
C32A C33A H33A 120.4
C33A C34A C35A 121.6(6)
C33A C34A H34A 119.2
C35A C34A H34A 119.2
C34A C35A C36A 118.0(6)
C34A C35A C37A 121.4(6)
C36A C35A C37A 120.5(6)
C31A C36A C35A 121.9(6)
C31A C36A H36A 119.1
C35A C36A H36A 119.1
C40A C37A C39A 110.0(8)
C40A C37A C35A 110.3(6)
C39A C37A C35A 114.1(7)
C40A C37A C38A 107.2(8)
C39A C37A C38A 106.6(7)
C35A C37A C38A 108.3(6)
C37A C38A H38G 109.5
C37A C38A H38H 109.5
H38G C38A H38H 109.5
C37A C38A H38I 109.5
H38G C38A H38I 109.5
H38H C38A H38I 109.5
C37A C39A H39G 109.5
C37A C39A H39H 109.5
H39G C39A H39H 109.5
C37A C39A H39I 109.5
H39G C39A H39I 109.5
H39H C39A H39I 109.5
C37A C40A H40G 109.5
C37A C40A H40H 109.5
H40G C40A H40H 109.5
C37A C40A H40I 109.5
H40G C40A H40I 109.5
H40H C40A H40I 109.5
C46A C41A C42A 117.8(5)
C46A C41A B2A 133.0(5)
C42A C41A B2A 108.8(5)
C43A C42A C41A 120.4(5)
C43A C42A C32A 129.5(5)
C41A C42A C32A 109.9(5)
C42A C43A C44A 119.7(6)
C42A C43A H43A 120.1
C44A C43A H43A 120.1
C45A C44A C43A 121.0(6)
C45A C44A H44A 119.5
C43A C44A H44A 119.5
C44A C45A C46A 118.0(5)
C44A C45A C47A 119.3(6)
C46A C45A C47A 122.6(6)
C45A C46A C41A 122.6(5)
C45A C46A H46A 118.7
C41A C46A H46A 118.7
C50A C47A C45A 111.1(7)
C50A C47A C48A 108.9(8)
C45A C47A C48A 113.8(6)
C50A C47A C49A 108.7(8)
C45A C47A C49A 107.6(6)
C48A C47A C49A 106.5(7)
C47A C48A H48G 109.5
C47A C48A H48H 109.5
H48G C48A H48H 109.5
C47A C48A H48I 109.5
H48G C48A H48I 109.5
H48H C48A H48I 109.5
C47A C49A H49G 109.5
C47A C49A H49H 109.5
H49G C49A H49H 109.5
C47A C49A H49I 109.5
H49G C49A H49I 109.5
H49H C49A H49I 109.5
C47A C50A H50G 109.5
C47A C50A H50H 109.5
H50G C50A H50H 109.5
C47A C50A H50I 109.5
H50G C50A H50I 109.5
H50H C50A H50I 109.5
C52A O51A C55A 102.8(11)
C55A O51A C52" 90.7(9)
C52A O51A Li1A 126.0(10)
C55A O51A Li1A 129.8(6)
C52" O51A Li1A 119.3(8)
O51A C52A C53A 97.1(13)
O51A C52A H52C 112.3
C53A C52A H52C 112.3
O51A C52A H52D 112.3
C53A C52A H52D 112.3
H52C C52A H52D 109.9
C53A C52" O51A 101.0(12)
C53A C52" H52E 111.6
O51A C52" H52E 111.6
C53A C52" H52F 111.6
O51A C52" H52F 111.6
H52E C52" H52F 109.4
C52" C53A C54" 109.5(12)
C54A C53A C52A 98.6(16)
C54A C53A H53C 112.1
C52A C53A H53C 112.1
C54A C53A H53D 112.1
C52A C53A H53D 112.1
H53C C53A H53D 109.7
C52" C53A H53E 109.8
C54" C53A H53E 109.8
C52" C53A H53F 109.8
C54" C53A H53F 109.8
H53E C53A H53F 108.2
C53A C54A C55A 105(2)
C53A C54A H54C 110.7
C55A C54A H54C 110.7
C53A C54A H54D 110.7
C55A C54A H54D 110.7
H54C C54A H54D 108.8
C53A C54" C55A 91.0(15)
C53A C54" H54E 113.5
C55A C54" H54E 113.5
C53A C54" H54F 113.5
C55A C54" H54F 113.5
H54E C54" H54F 110.8
O51A C55A C54A 110.1(15)
O51A C55A C54" 96.9(12)
O51A C55A H55C 109.6
C54A C55A H55C 109.6
O51A C55A H55D 109.6
C54A C55A H55D 109.6
H55C C55A H55D 108.1
O51A C55A H55E 112.4
C54" C55A H55E 112.4
O51A C55A H55F 112.4
C54" C55A H55F 112.4
H55E C55A H55F 109.9
C62A O61A C65A 108.0(6)
C62A O61A Li1A 123.6(6)
C65A O61A Li1A 128.1(6)
O61A C62A C63A 108.0(8)
O61A C62A H62A 110.1
C63A C62A H62A 110.1
O61A C62A H62B 110.1
C63A C62A H62B 110.1
H62A C62A H62B 108.4
C64A C63A C62A 106.5(8)
C64A C63A H63E 110.4
C62A C63A H63E 110.4
C64A C63A H63F 110.4
C62A C63A H63F 110.4
H63E C63A H63F 108.6
C63A C64A C65A 106.5(8)
C63A C64A H64E 110.4
C65A C64A H64E 110.4
C63A C64A H64F 110.4
C65A C64A H64F 110.4
H64E C64A H64F 108.6
O61A C65A C64A 105.6(7)
O61A C65A H65E 110.6
C64A C65A H65E 110.6
O61A C65A H65F 110.6
C64A C65A H65F 110.6
H65E C65A H65F 108.8
C72A O71A C75A 108.4(7)
C72A O71A Li1A 130.9(6)
C75A O71A Li1A 120.0(6)
O71A C72A C73A 105.1(9)
O71A C72A H72A 110.7
C73A C72A H72A 110.7
O71A C72A H72B 110.7
C73A C72A H72B 110.7
H72A C72A H72B 108.8
C74A C73A C72A 107.4(12)
C74A C73A H73E 110.2
C72A C73A H73E 110.2
C74A C73A H73F 110.2
C72A C73A H73F 110.2
H73E C73A H73F 108.5
C73A C74A C75A 109.7(11)
C73A C74A H74E 109.7
C75A C74A H74E 109.7
C73A C74A H74F 109.7
C75A C74A H74F 109.7
H74E C74A H74F 108.2
C74A C75A O71A 105.7(9)
C74A C75A H75A 110.6
O71A C75A H75A 110.6
C74A C75A H75B 110.6
O71A C75A H75B 110.6
H75A C75A H75B 108.7

loop_
_geom_bond_atom_site_label_1
_geom_bond_atom_site_label_2
_geom_bond_distance
Li1 O71 1.924(12)
Li1 O61 1.935(13)
Li1 O51 2.000(15)
Li1 C1 2.344(12)
Li1 B2 2.827(12)
Li1 H2C 2.14(5)
B1 C11 1.592(9)
B1 C21 1.602(9)
B1 C1 1.608(8)
B1 B2 1.967(9)
B1 H1 1.36(5)
B2 C1 1.600(9)
B2 C31 1.611(9)
B2 C41 1.613(9)
B2 H1 1.32(5)
C1 H1C 1.03(5)
C1 H2C 0.99(5)
C11 C16 1.396(8)
C11 C12 1.411(7)
C12 C13 1.386(9)
C12 C22 1.488(9)
C13 C14 1.376(10)
C13 H13 0.9500
C14 C15 1.381(9)
C14 H14 0.9500
C15 C16 1.398(9)
C15 C17 1.557(11)
C16 H16 0.9500
C17 C19 1.455(13)
C17 C18 1.467(18)
C17 C20 1.581(15)
C18 H18A 0.9800
C18 H18B 0.9800
C18 H18C 0.9800
C19 H19A 0.9800
C19 H19B 0.9800
C19 H19C 0.9800
C20 H20A 0.9800
C20 H20B 0.9800
C20 H20C 0.9800
C21 C26 1.402(9)
C21 C22 1.411(8)
C22 C23 1.387(8)
C23 C24 1.396(10)
C23 H23 0.9500
C24 C25 1.383(10)
C24 H24 0.9500
C25 C26 1.398(9)
C25 C27 1.552(11)
C26 H26 0.9500
C27 C28 1.486(15)
C27 C29 1.516(14)
C27 C30 1.564(15)
C28 H28A 0.9800
C28 H28B 0.9800
C28 H28C 0.9800
C29 H29A 0.9800
C29 H29B 0.9800
C29 H29C 0.9800
C30 H30A 0.9800
C30 H30B 0.9800
C30 H30C 0.9800
C31 C36 1.399(8)
C31 C32 1.407(8)
C32 C33 1.382(8)
C32 C42 1.464(8)
C33 C34 1.372(8)
C33 H33 0.9500
C34 C35 1.379(8)
C34 H34 0.9500
C35 C36 1.412(8)
C35 C37 1.525(9)
C36 H36 0.9500
C37 C40' 1.45(3)
C37 C39 1.49(4)
C37 C39' 1.53(3)
C37 C38 1.541(19)
C37 C38' 1.57(3)
C37 C40 1.58(3)
C38 H38A 0.9800
C38 H38B 0.9800
C38 H38C 0.9800
C39 H39A 0.9800
C39 H39B 0.9800
C39 H39C 0.9800
C40 H40A 0.9800
C40 H40B 0.9800
C40 H40C 0.9800
C38' H38D 0.9800
C38' H38E 0.9800
C38' H38F 0.9800
C39' H39D 0.9800
C39' H39E 0.9800
C39' H39F 0.9800
C40' H40D 0.9800
C40' H40E 0.9800
C40' H40F 0.9800
C41 C46 1.382(8)
C41 C42 1.406(8)
C42 C43 1.397(8)
C43 C44 1.372(9)
C43 H43 0.9500
C44 C45 1.373(10)
C44 H44 0.9500
C45 C46 1.427(9)
C45 C47 1.536(9)
C46 H46 0.9500
C47 C50' 1.45(4)
C47 C49 1.504(15)
C47 C48 1.526(16)
C47 C49' 1.53(4)
C47 C50 1.565(14)
C47 C48' 1.72(4)
C48 H48A 0.9800
C48 H48B 0.9800
C48 H48C 0.9800
C49 H49A 0.9800
C49 H49B 0.9800
C49 H49C 0.9800
C50 H50A 0.9800
C50 H50B 0.9800
C50 H50C 0.9800
C48' H48D 0.9800
C48' H48E 0.9800
C48' H48F 0.9800
C49' H49D 0.9800
C49' H49E 0.9800
C49' H49F 0.9800
C50' H50D 0.9800
C50' H50E 0.9800
C50' H50F 0.9800
O51 C52 1.401(12)
O51 C55 1.400(13)
C52 C53 1.431(19)
C52 H52A 0.9900
C52 H52B 0.9900
C53 C54 1.42(2)
C53 H53A 0.9900
C53 H53B 0.9900
C54 C55 1.451(18)
C54 H54A 0.9900
C54 H54B 0.9900
C55 H55A 0.9900
C55 H55B 0.9900
O61 C65 1.407(16)
O61 C62 1.466(10)
O61 C65' 1.47(2)
C62 C63' 1.38(3)
C62 C63 1.51(2)
C62 H62C 0.9900
C62 H62D 0.9900
C62 H62E 0.9900
C62 H62F 0.9900
C63 C64 1.25(3)
C63 H63A 0.9900
C63 H63B 0.9900
C64 C65 1.50(2)
C64 H64A 0.9900
C64 H64B 0.9900
C65 H65A 0.9900
C65 H65B 0.9900
C63' C64' 1.47(4)
C63' H63C 0.9900
C63' H63D 0.9900
C64' C65' 1.31(4)
C64' H64C 0.9900
C64' H64D 0.9900
C65' H65C 0.9900
C65' H65D 0.9900
O71 C75 1.439(9)
O71 C72 1.463(9)
C72 C73 1.437(14)
C72 C73' 1.78(3)
C72 H72C 0.9900
C72 H72D 0.9900
C72 H72E 0.9900
C72 H72F 0.9900
C73 C74 1.49(2)
C73 H73A 0.9900
C73 H73B 0.9900
C74 C75 1.64(2)
C74 H74A 0.9900
C74 H74B 0.9900
C73' C74' 1.49(4)
C73' H73C 0.9900
C73' H73D 0.9900
C74' C75 1.34(2)
C74' H74C 0.9900
C74' H74D 0.9900
C75 H75C 0.9900
C75 H75D 0.9900
C75 H75E 0.9900
C75 H75F 0.9900
Li1A O61A 1.923(12)
Li1A O71A 1.941(13)
Li1A O51A 1.964(12)
Li1A C1A 2.417(12)
Li1A B1A 2.757(12)
Li1A H1CA 2.31(6)
B1A C1A 1.606(8)
B1A C21A 1.613(9)
B1A C11A 1.618(8)
B1A B2A 1.950(9)
B1A H1A 1.34(5)
B2A C1A 1.601(8)
B2A C41A 1.606(9)
B2A C31A 1.622(9)
B2A H1A 1.34(5)
C1A H1CA 1.11(6)
C1A H2CA 1.00(5)
C11A C16A 1.385(8)
C11A C12A 1.405(8)
C12A C13A 1.402(8)
C12A C22A 1.459(8)
C13A C14A 1.381(9)
C13A H13A 0.9500
C14A C15A 1.384(9)
C14A H14A 0.9500
C15A C16A 1.404(8)
C15A C17A 1.532(10)
C16A H16A 0.9500
C17A C18A 1.499(11)
C17A C19A 1.545(12)
C17A C20A 1.558(13)
C18A H18D 0.9800
C18A H18E 0.9800
C18A H18F 0.9800
C19A H19D 0.9800
C19A H19E 0.9800
C19A H19F 0.9800
C20A H20D 0.9800
C20A H20E 0.9800
C20A H20F 0.9800
C21A C26A 1.393(8)
C21A C22A 1.402(7)
C22A C23A 1.398(8)
C23A C24A 1.386(9)
C23A H23A 0.9500
C24A C25A 1.383(9)
C24A H24A 0.9500
C25A C26A 1.405(8)
C25A C27A 1.532(10)
C26A H26A 0.9500
C27A C28A 1.509(12)
C27A C29A 1.516(13)
C27A C30A 1.556(12)
C28A H28D 0.9800
C28A H28E 0.9800
C28A H28F 0.9800
C29A H29D 0.9800
C29A H29E 0.9800
C29A H29F 0.9800
C30A H30D 0.9800
C30A H30E 0.9800
C30A H30F 0.9800
C31A C32A 1.391(8)
C31A C36A 1.392(8)
C32A C33A 1.400(8)
C32A C42A 1.485(8)
C33A C34A 1.384(9)
C33A H33A 0.9500
C34A C35A 1.390(9)
C34A H34A 0.9500
C35A C36A 1.393(8)
C35A C37A 1.522(9)
C36A H36A 0.9500
C37A C40A 1.515(12)
C37A C39A 1.516(11)
C37A C38A 1.561(11)
C38A H38G 0.9800
C38A H38H 0.9800
C38A H38I 0.9800
C39A H39G 0.9800
C39A H39H 0.9800
C39A H39I 0.9800
C40A H40G 0.9800
C40A H40H 0.9800
C40A H40I 0.9800
C41A C46A 1.394(8)
C41A C42A 1.413(8)
C42A C43A 1.378(8)
C43A C44A 1.409(9)
C43A H43A 0.9500
C44A C45A 1.380(9)
C44A H44A 0.9500
C45A C46A 1.394(8)
C45A C47A 1.518(9)
C46A H46A 0.9500
C47A C50A 1.510(13)
C47A C48A 1.525(11)
C47A C49A 1.552(11)
C48A H48G 0.9800
C48A H48H 0.9800
C48A H48I 0.9800
C49A H49G 0.9800
C49A H49H 0.9800
C49A H49I 0.9800
C50A H50G 0.9800
C50A H50H 0.9800
C50A H50I 0.9800
O51A C52A 1.327(18)
O51A C55A 1.412(12)
O51A C52" 1.571(15)
C52A C53A 1.75(2)
C52A H52C 0.9900
C52A H52D 0.9900
C52" C53A 1.439(18)
C52" H52E 0.9900
C52" H52F 0.9900
C53A C54A 1.27(3)
C53A C54" 1.49(2)
C53A H53C 0.9900
C53A H53D 0.9900
C53A H53E 0.9900
C53A H53F 0.9900
C54A C55A 1.49(2)
C54A H54C 0.9900
C54A H54D 0.9900
C54" C55A 1.60(3)
C54" H54E 0.9900
C54" H54F 0.9900
C55A H55C 0.9900
C55A H55D 0.9900
C55A H55E 0.9900
C55A H55F 0.9900
O61A C62A 1.415(9)
O61A C65A 1.449(8)
C62A C63A 1.495(11)
C62A H62A 0.9900
C62A H62B 0.9900
C63A C64A 1.459(13)
C63A H63E 0.9900
C63A H63F 0.9900
C64A C65A 1.518(11)
C64A H64E 0.9900
C64A H64F 0.9900
C65A H65E 0.9900
C65A H65F 0.9900
O71A C72A 1.381(10)
O71A C75A 1.457(10)
C72A C73A 1.529(14)
C72A H72A 0.9900
C72A H72B 0.9900
C73A C74A 1.357(17)
C73A H73E 0.9900
C73A H73F 0.9900
C74A C75A 1.441(16)
C74A H74E 0.9900
C74A H74F 0.9900
C75A H75A 0.9900
C75A H75B 0.9900

loop_
_geom_torsion_atom_site_label_1
_geom_torsion_atom_site_label_2
_geom_torsion_atom_site_label_3
_geom_torsion_atom_site_label_4
_geom_torsion
C31 B2 C1 B1 -111.4(6)
C41 B2 C1 B1 109.7(6)
Li1 B2 C1 B1 -173.8(5)
C31 B2 C1 Li1 62.4(6)
C41 B2 C1 Li1 -76.6(6)
B1 B2 C1 Li1 173.8(5)
C11 B1 C1 B2 108.4(7)
C21 B1 C1 B2 -110.1(6)
C11 B1 C1 Li1 85(2)
C21 B1 C1 Li1 -133.2(19)
B2 B1 C1 Li1 -23.1(19)
C21 B1 C11 C16 -164.5(6)
C1 B1 C11 C16 -16.5(11)
B2 B1 C11 C16 48.8(9)
C21 B1 C11 C12 9.8(6)
C1 B1 C11 C12 157.7(6)
B2 B1 C11 C12 -137.0(5)
C16 C11 C12 C13 -5.4(8)
B1 C11 C12 C13 179.2(5)
C16 C11 C12 C22 168.0(5)
B1 C11 C12 C22 -7.3(6)
C11 C12 C13 C14 4.7(9)
C22 C12 C13 C14 -167.4(6)
C12 C13 C14 C15 0.2(11)
C13 C14 C15 C16 -4.0(11)
C13 C14 C15 C17 176.1(8)
C12 C11 C16 C15 1.5(9)
B1 C11 C16 C15 175.3(7)
C14 C15 C16 C11 3.2(11)
C17 C15 C16 C11 -176.9(7)
C14 C15 C17 C19 -48.7(15)
C16 C15 C17 C19 131.4(12)
C14 C15 C17 C18 81.0(13)
C16 C15 C17 C18 -98.9(13)
C14 C15 C17 C20 -161.7(10)
C16 C15 C17 C20 18.4(13)
C11 B1 C21 C26 160.7(6)
C1 B1 C21 C26 11.2(10)
B2 B1 C21 C26 -52.4(9)
C11 B1 C21 C22 -9.0(6)
C1 B1 C21 C22 -158.6(5)
B2 B1 C21 C22 137.9(5)
C26 C21 C22 C23 6.4(8)
B1 C21 C22 C23 178.0(5)
C26 C21 C22 C12 -166.2(5)
B1 C21 C22 C12 5.4(6)
C13 C12 C22 C23 2.1(10)
C11 C12 C22 C23 -170.6(6)
C13 C12 C22 C21 174.0(6)
C11 C12 C22 C21 1.2(7)
C21 C22 C23 C24 -4.4(9)
C12 C22 C23 C24 166.7(6)
C22 C23 C24 C25 -0.8(11)
C23 C24 C25 C26 3.6(11)
C23 C24 C25 C27 -170.8(8)
C24 C25 C26 C21 -1.4(10)
C27 C25 C26 C21 172.8(7)
C22 C21 C26 C25 -3.5(9)
B1 C21 C26 C25 -172.5(6)
C24 C25 C27 C28 -54.4(13)
C26 C25 C27 C28 131.4(11)
C24 C25 C27 C29 178.0(10)
C26 C25 C27 C29 3.9(14)
C24 C25 C27 C30 65.7(11)
C26 C25 C27 C30 -108.5(10)
C1 B2 C31 C36 24.8(9)
C41 B2 C31 C36 171.7(5)
B1 B2 C31 C36 -40.1(8)
Li1 B2 C31 C36 72.0(6)
C1 B2 C31 C32 -150.6(5)
C41 B2 C31 C32 -3.7(5)
B1 B2 C31 C32 144.6(5)
Li1 B2 C31 C32 -103.3(4)
C36 C31 C32 C33 2.4(8)
B2 C31 C32 C33 178.6(5)
C36 C31 C32 C42 -173.4(4)
B2 C31 C32 C42 2.8(6)
C31 C32 C33 C34 -3.4(8)
C42 C32 C33 C34 171.5(5)
C32 C33 C34 C35 1.7(10)
C33 C34 C35 C36 0.8(9)
C33 C34 C35 C37 -179.4(6)
C32 C31 C36 C35 0.2(8)
B2 C31 C36 C35 -174.8(5)
C34 C35 C36 C31 -1.8(8)
C37 C35 C36 C31 178.4(5)
C34 C35 C37 C40' -80(2)
C36 C35 C37 C40' 100(2)
C34 C35 C37 C39 127.6(18)
C36 C35 C37 C39 -52.6(19)
C34 C35 C37 C39' 153(2)
C36 C35 C37 C39' -27(2)
C34 C35 C37 C38 2.3(16)
C36 C35 C37 C38 -177.9(15)
C34 C35 C37 C38' 37(2)
C36 C35 C37 C38' -143(2)
C34 C35 C37 C40 -112.4(15)
C36 C35 C37 C40 67.4(15)
C1 B2 C41 C46 -27.0(9)
C31 B2 C41 C46 -173.2(5)
B1 B2 C41 C46 38.2(9)
Li1 B2 C41 C46 -81.8(7)
C1 B2 C41 C42 149.6(5)
C31 B2 C41 C42 3.4(5)
B1 B2 C41 C42 -145.2(5)
Li1 B2 C41 C42 94.7(5)
C46 C41 C42 C43 -1.7(8)
B2 C41 C42 C43 -178.9(5)
C46 C41 C42 C32 175.2(5)
B2 C41 C42 C32 -2.0(6)
C33 C32 C42 C43 0.8(9)
C31 C32 C42 C43 176.1(5)
C33 C32 C42 C41 -175.8(5)
C31 C32 C42 C41 -0.5(6)
C41 C42 C43 C44 2.6(8)
C32 C42 C43 C44 -173.7(6)
C42 C43 C44 C45 -1.6(10)
C43 C44 C45 C46 -0.3(9)
C43 C44 C45 C47 178.1(6)
C42 C41 C46 C45 -0.2(8)
B2 C41 C46 C45 176.1(5)
C44 C45 C46 C41 1.2(8)
C47 C45 C46 C41 -177.2(5)
C44 C45 C47 C50' 169(2)
C46 C45 C47 C50' -13(3)
C44 C45 C47 C49 -3.3(12)
C46 C45 C47 C49 175.0(10)
C44 C45 C47 C48 119.3(11)
C46 C45 C47 C48 -62.4(11)
C44 C45 C47 C49' -50(3)
C46 C45 C47 C49' 128(2)
C44 C45 C47 C50 -125.5(9)
C46 C45 C47 C50 52.9(10)
C44 C45 C47 C48' 56.8(17)
C46 C45 C47 C48' -124.9(16)
C55 O51 C52 C53 30.1(18)
Li1 O51 C52 C53 -135.3(13)
O51 C52 C53 C54 -33(2)
C52 C53 C54 C55 24(3)
C52 O51 C55 C54 -14.5(18)
Li1 O51 C55 C54 150.3(14)
C53 C54 C55 O51 -6(2)
C65' O61 C62 C63' -5(2)
Li1 O61 C62 C63' -159(2)
C65 O61 C62 C63 -4.0(15)
Li1 O61 C62 C63 174.6(15)
O61 C62 C63 C64 9(2)
C62 C63 C64 C65 -11(3)
C62 O61 C65 C64 -1.5(16)
Li1 O61 C65 C64 179.6(13)
C63 C64 C65 O61 8(3)
O61 C62 C63' C64' -4(3)
C62 C63' C64' C65' 13(4)
C63' C64' C65' O61 -16(4)
C62 O61 C65' C64' 13(3)
Li1 O61 C65' C64' 170.5(17)
C75 O71 C72 C73 -2.9(10)
Li1 O71 C72 C73 179.3(8)
C75 O71 C72 C73' 16.6(12)
Li1 O71 C72 C73' -161.2(11)
O71 C72 C73 C74 22.7(16)
C72 C73 C74 C75 -31.7(17)
O71 C72 C73' C74' -32(2)
C72 C73' C74' C75 32(2)
C73' C74' C75 O71 -23(3)
C72 O71 C75 C74' 1.8(16)
Li1 O71 C75 C74' 179.5(14)
C72 O71 C75 C74 -16.4(9)
Li1 O71 C75 C74 161.3(9)
C73 C74 C75 O71 30.2(15)
C41A B2A C1A B1A 110.9(6)
C31A B2A C1A B1A -109.7(6)
C41A B2A C1A Li1A 93.4(13)
C31A B2A C1A Li1A -127.3(12)
B1A B2A C1A Li1A -17.6(12)
C21A B1A C1A B2A -106.5(6)
C11A B1A C1A B2A 109.1(6)
Li1A B1A C1A B2A -173.4(5)
C21A B1A C1A Li1A 66.9(6)
C11A B1A C1A Li1A -77.4(6)
B2A B1A C1A Li1A 173.4(5)
C1A B1A C11A C16A -17.6(9)
C21A B1A C11A C16A -170.0(6)
B2A B1A C11A C16A 46.1(9)
Li1A B1A C11A C16A -76.4(7)
C1A B1A C11A C12A 158.0(5)
C21A B1A C11A C12A 5.6(5)
B2A B1A C11A C12A -138.4(5)
Li1A B1A C11A C12A 99.2(5)
C16A C11A C12A C13A -3.0(8)
B1A C11A C12A C13A -179.3(5)
C16A C11A C12A C22A 172.1(5)
B1A C11A C12A C22A -4.2(6)
C11A C12A C13A C14A 2.9(8)
C22A C12A C13A C14A -171.3(6)
C12A C13A C14A C15A -0.4(10)
C13A C14A C15A C16A -1.8(10)
C13A C14A C15A C17A 177.1(7)
C12A C11A C16A C15A 0.6(9)
B1A C11A C16A C15A 175.8(6)
C14A C15A C16A C11A 1.7(9)
C17A C15A C16A C11A -177.2(6)
C14A C15A C17A C18A -169.7(7)
C16A C15A C17A C18A 9.2(11)
C14A C15A C17A C19A 68.6(9)
C16A C15A C17A C19A -112.5(8)
C14A C15A C17A C20A -51.9(11)
C16A C15A C17A C20A 127.0(10)
C1A B1A C21A C26A 22.1(10)
C11A B1A C21A C26A 172.1(6)
B2A B1A C21A C26A -44.2(9)
Li1A B1A C21A C26A 75.5(7)
C1A B1A C21A C22A -155.3(6)
C11A B1A C21A C22A -5.2(5)
B2A B1A C21A C22A 138.4(5)
Li1A B1A C21A C22A -101.9(4)
C26A C21A C22A C23A 2.9(7)
B1A C21A C22A C23A -179.2(5)
C26A C21A C22A C12A -174.6(5)
B1A C21A C22A C12A 3.2(6)
C13A C12A C22A C23A -2.1(9)
C11A C12A C22A C23A -176.7(5)
C13A C12A C22A C21A 175.2(5)
C11A C12A C22A C21A 0.6(6)
C21A C22A C23A C24A -2.5(8)
C12A C22A C23A C24A 174.6(5)
C22A C23A C24A C25A 0.0(9)
C23A C24A C25A C26A 1.9(9)
C23A C24A C25A C27A -177.4(6)
C22A C21A C26A C25A -1.0(8)
B1A C21A C26A C25A -178.1(5)
C24A C25A C26A C21A -1.4(8)
C27A C25A C26A C21A 177.9(6)
C24A C25A C27A C28A 11.2(11)
C26A C25A C27A C28A -168.0(8)
C24A C25A C27A C29A -115.4(9)
C26A C25A C27A C29A 65.3(10)
C24A C25A C27A C30A 129.7(7)
C26A C25A C27A C30A -49.6(9)
C1A B2A C31A C32A -154.6(5)
C41A B2A C31A C32A -8.6(5)
B1A B2A C31A C32A 138.7(5)
C1A B2A C31A C36A 22.1(9)
C41A B2A C31A C36A 168.2(5)
B1A B2A C31A C36A -44.6(9)
C36A C31A C32A C33A 2.6(7)
B2A C31A C32A C33A 180.0(5)
C36A C31A C32A C42A -170.6(5)
B2A C31A C32A C42A 6.7(6)
C31A C32A C33A C34A -1.8(8)
C42A C32A C33A C34A 170.4(5)
C32A C33A C34A C35A -0.6(9)
C33A C34A C35A C36A 1.9(9)
C33A C34A C35A C37A -176.2(6)
C32A C31A C36A C35A -1.3(8)
B2A C31A C36A C35A -177.8(5)
C34A C35A C36A C31A -1.0(8)
C37A C35A C36A C31A 177.2(6)
C34A C35A C37A C40A 128.0(8)
C36A C35A C37A C40A -50.1(9)
C34A C35A C37A C39A 3.6(10)
C36A C35A C37A C39A -174.5(7)
C34A C35A C37A C38A -115.0(7)
C36A C35A C37A C38A 67.0(8)
C1A B2A C41A C46A -16.7(10)
C31A B2A C41A C46A -164.7(6)
B1A B2A C41A C46A 47.7(9)
C1A B2A C41A C42A 155.8(5)
C31A B2A C41A C42A 7.7(5)
B1A B2A C41A C42A -139.9(5)
C46A C41A C42A C43A -6.2(8)
B2A C41A C42A C43A -179.9(5)
C46A C41A C42A C32A 169.3(5)
B2A C41A C42A C32A -4.5(6)
C31A C32A C42A C43A 173.4(5)
C33A C32A C42A C43A 0.7(9)
C31A C32A C42A C41A -1.5(6)
C33A C32A C42A C41A -174.2(5)
C41A C42A C43A C44A 5.6(9)
C32A C42A C43A C44A -168.9(6)
C42A C43A C44A C45A -0.1(9)
C43A C44A C45A C46A -4.5(9)
C43A C44A C45A C47A 173.1(6)
C44A C45A C46A C41A 3.9(9)
C47A C45A C46A C41A -173.7(6)
C42A C41A C46A C45A 1.4(9)
B2A C41A C46A C45A 173.3(6)
C44A C45A C47A C50A 59.3(9)
C46A C45A C47A C50A -123.2(8)
C44A C45A C47A C48A -177.3(7)
C46A C45A C47A C48A 0.2(11)
C44A C45A C47A C49A -59.5(10)
C46A C45A C47A C49A 118.0(8)
C55A O51A C52A C53A -42.4(14)
Li1A O51A C52A C53A 150.2(8)
C55A O51A C52" C53A 48.7(13)
Li1A O51A C52" C53A -173.5(9)
O51A C52" C53A C54" -10.1(19)
O51A C52A C53A C54A 51(2)
C52A C53A C54A C55A -33(2)
C52" C53A C54" C55A -27.6(18)
C52A O51A C55A C54A 27(2)
Li1A O51A C55A C54A -166.1(16)
C52" O51A C55A C54" -67.4(13)
Li1A O51A C55A C54" 162.2(10)
C53A C54A C55A O51A 10(3)
C53A C54" C55A O51A 61.7(14)
C65A O61A C62A C63A 22.0(7)
Li1A O61A C62A C63A -164.2(6)
O61A C62A C63A C64A -11.2(9)
C62A C63A C64A C65A -3.4(9)
C62A O61A C65A C64A -23.7(7)
Li1A O61A C65A C64A 162.9(6)
C63A C64A C65A O61A 16.4(8)
C75A O71A C72A C73A 18.6(12)
Li1A O71A C72A C73A -152.3(9)
O71A C72A C73A C74A -11.4(17)
C72A C73A C74A C75A -1(2)
C73A C74A C75A O71A 11.7(18)
C72A O71A C75A C74A -19.3(13)
Li1A O71A C75A C74A 152.8(10)
